data_4336485
loop_
_publ_author_name
'Zi-Jian Li'
'Jia Yao'
'Qian Tao'
'Long Jiang'
'Tong-Bu Lu'

_publ_section_title
;
 Enantioselective Recognition and Separation of Racemic 1-Phenylethanol by
 a Pair of 2D Chiral Coordination Polymers
;
_journal_name_full 'Inorganic Chemistry'
_journal_page_first 11694
_journal_page_last 11696
_journal_paper_doi 10.1021/ic4021367
_journal_volume 52
_journal_year 2013
_chemical_absolute_configuration ad
_chemical_formula_moiety 'C96 H116 Cd2 N16 O16 S4, 2(C H2 Cl2), (C2 H6 O), (H2 O)'
_chemical_formula_sum 'C100 H128 Cd2 Cl4 N16 O18 S4'
_chemical_formula_weight 2337.02
_chemical_name_systematic
; 
 ? 
;
_space_group_IT_number 1
_symmetry_cell_setting triclinic
_symmetry_space_group_name_Hall 'P 1'
_symmetry_space_group_name_H-M 'P 1'
_atom_sites_solution_hydrogens geom
_atom_sites_solution_primary direct
_atom_sites_solution_secondary difmap
_audit_creation_method SHELXL-97
_cell_angle_alpha 93.0720(10)
_cell_angle_beta 98.9160(10)
_cell_angle_gamma 107.7140(10)
_cell_formula_units_Z 1
_cell_length_a 10.3479(2)
_cell_length_b 14.2287(2)
_cell_length_c 19.0288(2)
_cell_measurement_reflns_used 36588
_cell_measurement_temperature 150(2)
_cell_measurement_theta_max 66.7775
_cell_measurement_theta_min 3.2767
_cell_volume 2621.51(7)
_computing_cell_refinement
;
CrysAlisPro, Agilent Technologies,
Version 1.171.36.20 (release 27-06-2012 CrysAlis171 .NET)
(compiled Jul 11 2012,15:38:31)
;
_computing_data_collection
;
CrysAlisPro, Agilent Technologies,
Version 1.171.36.20 (release 27-06-2012 CrysAlis171 .NET)
(compiled Jul 11 2012,15:38:31)
;
_computing_data_reduction
;
CrysAlisPro, Agilent Technologies,
Version 1.171.36.20 (release 27-06-2012 CrysAlis171 .NET)
(compiled Jul 11 2012,15:38:31)
;
_computing_structure_refinement 'SHELXL-97 (Sheldrick, 1997)'
_computing_structure_solution 'SHELXS-97 (Sheldrick, 1990)'
_diffrn_ambient_temperature 150(2)
_diffrn_detector_area_resol_mean 10.5058
_diffrn_measured_fraction_theta_full 0.993
_diffrn_measured_fraction_theta_max 0.993
_diffrn_measurement_device_type 'Xcalibur, Atlas, Gemini ultra'
_diffrn_measurement_method '\w scans'
_diffrn_radiation_monochromator mirror
_diffrn_radiation_source 'Enhance Ultra (Cu) x-ray Source'
_diffrn_radiation_type CuK\a
_diffrn_radiation_wavelength 1.54178
_diffrn_reflns_av_R_equivalents 0.0874
_diffrn_reflns_av_sigmaI/netI 0.0561
_diffrn_reflns_limit_h_max 12
_diffrn_reflns_limit_h_min -11
_diffrn_reflns_limit_k_max 16
_diffrn_reflns_limit_k_min -16
_diffrn_reflns_limit_l_max 22
_diffrn_reflns_limit_l_min -22
_diffrn_reflns_number 70895
_diffrn_reflns_theta_full 66.88
_diffrn_reflns_theta_max 66.88
_diffrn_reflns_theta_min 3.28
_exptl_absorpt_coefficient_mu 5.537
_exptl_absorpt_correction_T_max 0.4039
_exptl_absorpt_correction_T_min 0.2786
_exptl_absorpt_correction_type multi-scan
_exptl_absorpt_process_details
;
CrysAlisPro, Agilent Technologies,
Version 1.171.36.20 (release 27-06-2012 CrysAlis171 .NET)
(compiled Jul 11 2012,15:38:31)
empirical absorption correction using spherical harmonics,
 implemented in SCALE3 ABSPACK scaling algorithm.
;
_exptl_crystal_colour colorless
_exptl_crystal_density_diffrn 1.480
_exptl_crystal_description block
_exptl_crystal_F_000 1212
_exptl_crystal_size_max 0.31
_exptl_crystal_size_mid 0.23
_exptl_crystal_size_min 0.20
_refine_diff_density_max 0.978
_refine_diff_density_min -0.779
_refine_diff_density_rms 0.080
_refine_ls_abs_structure_details 'Flack H D (1983), Acta Cryst. A39, 876-881'
_refine_ls_abs_structure_Flack 0.015(4)
_refine_ls_extinction_method none
_refine_ls_goodness_of_fit_ref 1.020
_refine_ls_hydrogen_treatment constr
_refine_ls_matrix_type full
_refine_ls_number_parameters 1342
_refine_ls_number_reflns 18104
_refine_ls_number_restraints 34
_refine_ls_restrained_S_all 1.046
_refine_ls_R_factor_all 0.0499
_refine_ls_R_factor_gt 0.0477
_refine_ls_shift/su_max 0.000
_refine_ls_shift/su_mean 0.000
_refine_ls_structure_factor_coef Fsqd
_refine_ls_weighting_details 'calc w=1/[\s^2^(Fo^2^)+(0.0934P)^2^+2.9282P] where P=(Fo^2^+2Fc^2^)/3'
_refine_ls_weighting_scheme calc
_refine_ls_wR_factor_gt 0.1244
_refine_ls_wR_factor_ref 0.1272
_reflns_number_gt 17404
_reflns_number_total 18104
_reflns_threshold_expression >2sigma(I)
_cod_data_source_file ic4021367_si_003.cif
_cod_data_source_block d-1
_cod_original_cell_volume 2621.50(7)
_cod_database_code 4336485

loop_
_symmetry_equiv_pos_as_xyz
'x, y, z'

loop_
_atom_site_label
_atom_site_type_symbol
_atom_site_fract_x
_atom_site_fract_y
_atom_site_fract_z
_atom_site_U_iso_or_equiv
_atom_site_adp_type
_atom_site_occupancy
_atom_site_symmetry_multiplicity
_atom_site_calc_flag
_atom_site_refinement_flags
_atom_site_disorder_assembly
_atom_site_disorder_group
Cl4 Cl 0.7283(3) -0.0303(2) 0.03371(16) 0.0932(8) Uani 1 1 d U . .
C100 C 0.8768(13) 0.0071(8) 0.0983(6) 0.083(3) Uani 1 1 d U . .
Cl3 Cl 1.0010(4) 0.1111(2) 0.0740(2) 0.1136(11) Uani 1 1 d U . .
C88 C 0.1967(6) 0.5827(4) 0.3934(3) 0.0290(11) Uani 1 1 d . . .
C1 C 0.6854(6) 0.1088(4) 0.6869(3) 0.0275(11) Uani 1 1 d . . .
H1A H 0.5931 0.0767 0.6985 0.033 Uiso 1 1 calc R . .
H1B H 0.6776 0.0922 0.6349 0.033 Uiso 1 1 calc R . .
C2 C 0.7806(6) 0.0577(4) 0.7242(3) 0.0303(12) Uani 1 1 d . . .
C3 C 0.7637(6) -0.0417(4) 0.6790(3) 0.0370(13) Uani 1 1 d . . .
C4 C 0.8161(8) -0.1047(5) 0.7293(4) 0.0507(17) Uani 1 1 d . . .
H4A H 0.8894 -0.1259 0.7121 0.061 Uiso 1 1 calc R . .
H4B H 0.7407 -0.1641 0.7360 0.061 Uiso 1 1 calc R . .
C5 C 0.8736(7) -0.0338(5) 0.7990(4) 0.0424(15) Uani 1 1 d . . .
H5 H 0.8893 -0.0670 0.8431 0.051 Uiso 1 1 calc R . .
C6 C 0.9991(7) 0.0447(6) 0.7848(4) 0.0481(17) Uani 1 1 d . . .
H6A H 1.0588 0.0145 0.7620 0.058 Uiso 1 1 calc R . .
H6B H 1.0533 0.0852 0.8298 0.058 Uiso 1 1 calc R . .
C7 C 0.9395(6) 0.1087(4) 0.7336(4) 0.0375(13) Uani 1 1 d . . .
H7A H 0.9712 0.1073 0.6871 0.045 Uiso 1 1 calc R . .
H7B H 0.9666 0.1784 0.7550 0.045 Uiso 1 1 calc R . .
C8 C 0.7648(6) 0.0206(4) 0.7984(3) 0.0332(12) Uani 1 1 d . . .
C9 C 0.8091(9) 0.1033(5) 0.8605(3) 0.0439(17) Uani 1 1 d . . .
H9A H 0.7420 0.1396 0.8574 0.066 Uiso 1 1 calc R . .
H9B H 0.9002 0.1490 0.8577 0.066 Uiso 1 1 calc R . .
H9C H 0.8133 0.0742 0.9059 0.066 Uiso 1 1 calc R . .
C10 C 0.6169(8) -0.0468(5) 0.8002(4) 0.0453(16) Uani 1 1 d . . .
H10A H 0.5536 -0.0074 0.7950 0.068 Uiso 1 1 calc R . .
H10B H 0.6151 -0.0754 0.8459 0.068 Uiso 1 1 calc R . .
H10C H 0.5881 -0.1002 0.7608 0.068 Uiso 1 1 calc R . .
C11 C 1.2002(7) 0.7864(4) 0.6535(3) 0.0341(13) Uani 1 1 d . . .
H11A H 1.0986 0.7590 0.6395 0.041 Uiso 1 1 calc R . .
H11B H 1.2200 0.8120 0.7047 0.041 Uiso 1 1 calc R . .
C12 C 1.2474(5) 0.8744(4) 0.6121(3) 0.0244(10) Uani 1 1 d . . .
C13 C 1.2782(6) 0.9734(4) 0.6589(3) 0.0353(13) Uani 1 1 d . . .
C14 C 1.2775(7) 1.0519(4) 0.6099(4) 0.0404(14) Uani 1 1 d . . .
H14A H 1.3683 1.1043 0.6173 0.048 Uiso 1 1 calc R . .
H14B H 1.2054 1.0826 0.6162 0.048 Uiso 1 1 calc R . .
C15 C 1.2446(6) 0.9914(4) 0.5356(3) 0.0325(12) Uani 1 1 d . . .
H15 H 1.2073 1.0236 0.4954 0.039 Uiso 1 1 calc R . .
C16 C 1.3763(6) 0.9659(4) 0.5256(3) 0.0351(13) Uani 1 1 d . . .
H16A H 1.4590 1.0256 0.5365 0.042 Uiso 1 1 calc R . .
H16B H 1.3680 0.9360 0.4763 0.042 Uiso 1 1 calc R . .
C17 C 1.3829(6) 0.8894(4) 0.5811(3) 0.0298(11) Uani 1 1 d . . .
H17A H 1.3847 0.8262 0.5575 0.036 Uiso 1 1 calc R . .
H17B H 1.4654 0.9162 0.6192 0.036 Uiso 1 1 calc R . .
C18 C 1.1449(6) 0.8901(4) 0.5477(3) 0.0281(11) Uani 1 1 d . . .
C19 C 1.0112(6) 0.8957(5) 0.5690(4) 0.0412(14) Uani 1 1 d . . .
H19A H 0.9598 0.8311 0.5822 0.062 Uiso 1 1 calc R . .
H19B H 0.9553 0.9134 0.5286 0.062 Uiso 1 1 calc R . .
H19C H 1.0325 0.9462 0.6099 0.062 Uiso 1 1 calc R . .
C20 C 1.1093(7) 0.8096(5) 0.4855(3) 0.0406(15) Uani 1 1 d . . .
H20A H 1.0568 0.8280 0.4441 0.061 Uiso 1 1 calc R . .
H20B H 1.0537 0.7466 0.4992 0.061 Uiso 1 1 calc R . .
H20C H 1.1944 0.8023 0.4731 0.061 Uiso 1 1 calc R . .
C21 C 0.7243(6) 0.1612(4) 0.2996(3) 0.0324(12) Uani 1 1 d . . .
H21A H 0.6384 0.1413 0.3197 0.039 Uiso 1 1 calc R . .
H21B H 0.7139 0.1094 0.2604 0.039 Uiso 1 1 calc R . .
C22 C 0.8407(6) 0.1567(4) 0.3579(3) 0.0249(11) Uani 1 1 d . . .
C23 C 0.9375(6) 0.1083(4) 0.3313(3) 0.0293(11) Uani 1 1 d . . .
C24 C 1.0138(6) 0.0767(5) 0.3967(3) 0.0363(13) Uani 1 1 d . . .
H24A H 1.1143 0.1113 0.4043 0.044 Uiso 1 1 calc R . .
H24B H 0.9967 0.0041 0.3923 0.044 Uiso 1 1 calc R . .
C25 C 0.9484(6) 0.1094(4) 0.4570(3) 0.0331(12) Uani 1 1 d . . .
H25 H 0.9574 0.0751 0.5012 0.040 Uiso 1 1 calc R . .
C26 C 1.0080(7) 0.2233(4) 0.4694(3) 0.0374(13) Uani 1 1 d . . .
H26A H 1.1097 0.2457 0.4746 0.045 Uiso 1 1 calc R . .
H26B H 0.9822 0.2495 0.5126 0.045 Uiso 1 1 calc R . .
C27 C 0.9405(6) 0.2565(4) 0.4008(3) 0.0299(11) Uani 1 1 d . . .
H27A H 1.0110 0.2908 0.3730 0.036 Uiso 1 1 calc R . .
H27B H 0.8887 0.3015 0.4128 0.036 Uiso 1 1 calc R . .
C28 C 0.7989(6) 0.0914(4) 0.4194(3) 0.0272(11) Uani 1 1 d . . .
C29 C 0.7190(7) -0.0173(4) 0.3929(3) 0.0367(13) Uani 1 1 d . . .
H29A H 0.6264 -0.0225 0.3680 0.055 Uiso 1 1 calc R . .
H29B H 0.7119 -0.0565 0.4337 0.055 Uiso 1 1 calc R . .
H29C H 0.7676 -0.0425 0.3598 0.055 Uiso 1 1 calc R . .
C30 C 0.7128(7) 0.1300(5) 0.4657(3) 0.0413(14) Uani 1 1 d . . .
H30A H 0.7082 0.0960 0.5091 0.062 Uiso 1 1 calc R . .
H30B H 0.6194 0.1169 0.4386 0.062 Uiso 1 1 calc R . .
H30C H 0.7558 0.2015 0.4788 0.062 Uiso 1 1 calc R . .
C31 C 1.0981(6) 0.6613(4) -0.0007(3) 0.0270(11) Uani 1 1 d . . .
H31A H 1.1034 0.6155 -0.0404 0.032 Uiso 1 1 calc R . .
H31B H 1.0001 0.6442 0.0043 0.032 Uiso 1 1 calc R . .
C32 C 1.1428(6) 0.7645(4) -0.0217(3) 0.0297(12) Uani 1 1 d . . .
C33 C 1.0872(7) 0.8393(4) 0.0158(3) 0.0385(14) Uani 1 1 d . . .
C34 C 1.1104(9) 0.9291(5) -0.0273(4) 0.0523(18) Uani 1 1 d . . .
H34A H 1.1807 0.9886 0.0003 0.063 Uiso 1 1 calc R . .
H34B H 1.0237 0.9443 -0.0423 0.063 Uiso 1 1 calc R . .
C35 C 1.1620(7) 0.8921(4) -0.0923(3) 0.0392(14) Uani 1 1 d . . .
H35 H 1.1468 0.9259 -0.1361 0.047 Uiso 1 1 calc R . .
C36 C 1.3110(8) 0.8991(6) -0.0662(5) 0.061(2) Uani 1 1 d . . .
H36A H 1.3637 0.9647 -0.0395 0.073 Uiso 1 1 calc R . .
H36B H 1.3562 0.8877 -0.1066 0.073 Uiso 1 1 calc R . .
C37 C 1.2989(7) 0.8156(5) -0.0166(4) 0.0504(17) Uani 1 1 d . . .
H37A H 1.3431 0.8434 0.0332 0.061 Uiso 1 1 calc R . .
H37B H 1.3435 0.7680 -0.0329 0.061 Uiso 1 1 calc R . .
C38 C 1.0867(7) 0.7799(4) -0.1013(3) 0.0335(13) Uani 1 1 d . . .
C39 C 0.9282(7) 0.7475(5) -0.1186(4) 0.0467(16) Uani 1 1 d . . .
H39A H 0.8909 0.6754 -0.1188 0.070 Uiso 1 1 calc R . .
H39B H 0.8987 0.7662 -0.1658 0.070 Uiso 1 1 calc R . .
H39C H 0.8941 0.7802 -0.0823 0.070 Uiso 1 1 calc R . .
C40 C 1.1311(10) 0.7228(6) -0.1578(4) 0.058(2) Uani 1 1 d . . .
H40A H 1.1051 0.7430 -0.2050 0.087 Uiso 1 1 calc R . .
H40B H 1.0856 0.6515 -0.1579 0.087 Uiso 1 1 calc R . .
H40C H 1.2314 0.7372 -0.1470 0.087 Uiso 1 1 calc R . .
C41 C 1.2553(6) 0.4257(4) 0.6141(3) 0.0259(11) Uani 1 1 d . . .
H41 H 1.2519 0.4780 0.5856 0.031 Uiso 1 1 calc R . .
C42 C 1.2073(6) 0.3143(4) 0.6864(3) 0.0271(11) Uani 1 1 d . . .
H42 H 1.1620 0.2732 0.7188 0.033 Uiso 1 1 calc R . .
C43 C 1.3239(6) 0.3101(4) 0.6641(3) 0.0251(10) Uani 1 1 d . . .
H43 H 1.3750 0.2666 0.6778 0.030 Uiso 1 1 calc R . .
C44 C 1.1487(6) 0.2946(4) 0.2155(3) 0.0234(11) Uani 1 1 d . . .
H44 H 1.0671 0.2471 0.2240 0.028 Uiso 1 1 calc R . .
C45 C 1.2889(6) 0.4242(4) 0.1851(3) 0.0304(12) Uani 1 1 d . . .
H45 H 1.3234 0.4858 0.1666 0.036 Uiso 1 1 calc R . .
C46 C 1.3663(6) 0.3718(4) 0.2151(3) 0.0299(12) Uani 1 1 d . . .
H46 H 1.4640 0.3895 0.2223 0.036 Uiso 1 1 calc R . .
C47 C 1.4680(5) 0.4031(4) 0.5781(3) 0.0253(10) Uani 1 1 d . . .
H47A H 1.5430 0.3807 0.6029 0.030 Uiso 1 1 calc R . .
H47B H 1.5049 0.4758 0.5770 0.030 Uiso 1 1 calc R . .
C48 C 1.4222(5) 0.3528(4) 0.5023(3) 0.0237(10) Uani 1 1 d . . .
C49 C 1.4292(5) 0.2587(4) 0.4850(3) 0.0240(10) Uani 1 1 d . . .
H49 H 1.4593 0.2229 0.5214 0.029 Uiso 1 1 calc R . .
C50 C 1.3920(6) 0.2168(4) 0.4140(3) 0.0238(12) Uani 1 1 d . . .
H50 H 1.3963 0.1521 0.4026 0.029 Uiso 1 1 calc R . .
C51 C 1.3489(5) 0.2671(4) 0.3598(3) 0.0233(10) Uani 1 1 d . . .
C52 C 1.3388(6) 0.3608(4) 0.3778(3) 0.0270(11) Uani 1 1 d . . .
H52 H 1.3071 0.3961 0.3416 0.032 Uiso 1 1 calc R . .
C53 C 1.3752(6) 0.4022(4) 0.4485(3) 0.0278(11) Uani 1 1 d . . .
H53 H 1.3677 0.4659 0.4601 0.033 Uiso 1 1 calc R . .
C54 C 1.3157(6) 0.2212(4) 0.2828(3) 0.0274(11) Uani 1 1 d . . .
H54A H 1.3972 0.2062 0.2704 0.033 Uiso 1 1 calc R . .
H54B H 1.2391 0.1579 0.2776 0.033 Uiso 1 1 calc R . .
C55 C 0.7327(6) 0.4986(4) 0.7357(3) 0.0248(10) Uani 1 1 d . . .
H55 H 0.7217 0.4445 0.7638 0.030 Uiso 1 1 calc R . .
C56 C 0.8112(6) 0.6092(4) 0.6661(3) 0.0284(12) Uani 1 1 d . . .
H56 H 0.8676 0.6473 0.6361 0.034 Uiso 1 1 calc R . .
C57 C 0.6946(6) 0.6234(4) 0.6831(3) 0.0268(11) Uani 1 1 d . . .
H57 H 0.6549 0.6723 0.6673 0.032 Uiso 1 1 calc R . .
C58 C 0.8274(6) 0.6120(4) 1.1297(3) 0.0246(11) Uani 1 1 d . . .
H58 H 0.9130 0.6587 1.1253 0.030 Uiso 1 1 calc R . .
C59 C 0.6746(6) 0.4810(5) 1.1511(3) 0.0319(12) Uani 1 1 d . . .
H59 H 0.6326 0.4175 1.1654 0.038 Uiso 1 1 calc R . .
C60 C 0.6057(6) 0.5412(4) 1.1219(3) 0.0314(12) Uani 1 1 d . . .
H60 H 0.5086 0.5282 1.1121 0.038 Uiso 1 1 calc R . .
C61 C 0.5248(5) 0.5431(4) 0.7620(3) 0.0261(11) Uani 1 1 d . . .
H61A H 0.4695 0.4721 0.7579 0.031 Uiso 1 1 calc R . .
H61B H 0.4664 0.5788 0.7365 0.031 Uiso 1 1 calc R . .
C62 C 0.5656(5) 0.5838(4) 0.8400(3) 0.0240(10) Uani 1 1 d . . .
C63 C 0.5591(6) 0.6762(4) 0.8624(3) 0.0249(11) Uani 1 1 d . . .
H63 H 0.5309 0.7156 0.8282 0.030 Uiso 1 1 calc R . .
C64 C 0.5939(6) 0.7117(4) 0.9347(3) 0.0267(12) Uani 1 1 d . . .
H64 H 0.5860 0.7742 0.9496 0.032 Uiso 1 1 calc R . .
C65 C 0.6399(6) 0.6569(4) 0.9854(3) 0.0238(10) Uani 1 1 d . . .
C66 C 0.6475(6) 0.5638(4) 0.9622(3) 0.0254(11) Uani 1 1 d . . .
H66 H 0.6787 0.5249 0.9958 0.031 Uiso 1 1 calc R . .
C67 C 0.6096(5) 0.5288(4) 0.8906(3) 0.0259(11) Uani 1 1 d . . .
H67 H 0.6139 0.4652 0.8756 0.031 Uiso 1 1 calc R . .
C68 C 0.6761(6) 0.6974(4) 1.0635(3) 0.0285(11) Uani 1 1 d . . .
H68A H 0.7582 0.7574 1.0709 0.034 Uiso 1 1 calc R . .
H68B H 0.5986 0.7170 1.0772 0.034 Uiso 1 1 calc R . .
C69 C 1.0400(6) 0.3909(4) 0.8451(3) 0.0263(11) Uani 1 1 d . . .
H69 H 0.9533 0.3401 0.8371 0.032 Uiso 1 1 calc R . .
C70 C 1.2123(6) 0.5136(4) 0.8302(3) 0.0268(11) Uani 1 1 d . . .
H70 H 1.2692 0.5661 0.8091 0.032 Uiso 1 1 calc R . .
C71 C 1.2465(6) 0.4863(4) 0.8962(3) 0.0315(12) Uani 1 1 d . . .
H71 H 1.3302 0.5151 0.9293 0.038 Uiso 1 1 calc R . .
C72 C 1.7547(6) 0.2642(4) 1.0604(3) 0.0268(11) Uani 1 1 d . . .
H72 H 1.7351 0.2259 1.0991 0.032 Uiso 1 1 calc R . .
C73 C 1.8444(6) 0.3805(4) 0.9993(3) 0.0250(10) Uani 1 1 d . . .
H73 H 1.9024 0.4409 0.9872 0.030 Uiso 1 1 calc R . .
C74 C 1.7428(6) 0.3128(4) 0.9532(3) 0.0265(11) Uani 1 1 d . . .
H74 H 1.7158 0.3163 0.9036 0.032 Uiso 1 1 calc R . .
C75 C 1.1335(6) 0.3452(5) 0.9642(3) 0.0339(13) Uani 1 1 d . . .
H75A H 1.0403 0.2966 0.9603 0.041 Uiso 1 1 calc R . .
H75B H 1.1549 0.3873 1.0103 0.041 Uiso 1 1 calc R . .
C76 C 1.2365(6) 0.2910(4) 0.9633(3) 0.0275(11) Uani 1 1 d . . .
C77 C 1.2744(7) 0.2614(5) 0.9014(3) 0.0410(15) Uani 1 1 d . . .
H77 H 1.2311 0.2742 0.8568 0.049 Uiso 1 1 calc R . .
C78 C 1.3715(7) 0.2145(6) 0.9018(3) 0.0391(16) Uani 1 1 d . . .
H78 H 1.3947 0.1952 0.8581 0.047 Uiso 1 1 calc R . .
C79 C 1.4368(6) 0.1950(4) 0.9670(3) 0.0277(12) Uani 1 1 d . . .
C80 C 1.3964(6) 0.2207(4) 1.0294(3) 0.0342(13) Uani 1 1 d . . .
H80 H 1.4373 0.2059 1.0739 0.041 Uiso 1 1 calc R . .
C81 C 1.2972(6) 0.2678(4) 1.0277(3) 0.0320(12) Uani 1 1 d . . .
H81 H 1.2703 0.2845 1.0710 0.038 Uiso 1 1 calc R . .
C82 C 1.5556(6) 0.1548(4) 0.9703(3) 0.0328(13) Uani 1 1 d . . .
H82A H 1.5477 0.1045 1.0048 0.039 Uiso 1 1 calc R . .
H82B H 1.5542 0.1226 0.9227 0.039 Uiso 1 1 calc R . .
C83 C 0.9429(5) 0.5213(4) 0.5151(3) 0.0229(10) Uani 1 1 d . . .
H83 H 1.0279 0.5737 0.5216 0.027 Uiso 1 1 calc R . .
C84 C 0.7779(5) 0.3935(4) 0.5307(3) 0.0239(10) Uani 1 1 d . . .
H84 H 0.7251 0.3388 0.5516 0.029 Uiso 1 1 calc R . .
C85 C 0.7366(5) 0.4235(4) 0.4668(3) 0.0250(11) Uani 1 1 d . . .
H85 H 0.6518 0.3937 0.4347 0.030 Uiso 1 1 calc R . .
C86 C 0.1941(6) 0.6278(4) 0.2846(3) 0.0267(11) Uani 1 1 d . . .
H86 H 0.2161 0.6653 0.2457 0.032 Uiso 1 1 calc R . .
C87 C 0.0960(6) 0.5137(4) 0.3469(3) 0.0267(11) Uani 1 1 d . . .
H87 H 0.0354 0.4546 0.3593 0.032 Uiso 1 1 calc R . .
H88 H 0.2191 0.5806 0.4435 0.032 Uiso 1 1 d R . .
C89 C 0.8379(6) 0.5649(4) 0.3981(3) 0.0254(11) Uani 1 1 d . . .
H89A H 0.8244 0.5228 0.3527 0.030 Uiso 1 1 calc R . .
H89B H 0.9278 0.6179 0.4033 0.030 Uiso 1 1 calc R . .
C90 C 0.7234(6) 0.6120(4) 0.3944(3) 0.0255(11) Uani 1 1 d . . .
C91 C 0.6898(7) 0.6484(5) 0.4549(3) 0.0415(15) Uani 1 1 d . . .
H91 H 0.7384 0.6442 0.5007 0.050 Uiso 1 1 calc R . .
C92 C 0.5838(8) 0.6918(6) 0.4495(4) 0.0390(17) Uani 1 1 d . . .
H92 H 0.5626 0.7179 0.4917 0.047 Uiso 1 1 calc R . .
C93 C 0.5113(6) 0.6971(4) 0.3845(3) 0.0325(12) Uani 1 1 d . . .
C94 C 0.5499(8) 0.6644(6) 0.3236(4) 0.054(2) Uani 1 1 d . . .
H94 H 0.5044 0.6715 0.2778 0.064 Uiso 1 1 calc R . .
C95 C 0.6546(8) 0.6213(6) 0.3288(4) 0.0491(18) Uani 1 1 d . . .
H95 H 0.6786 0.5981 0.2865 0.059 Uiso 1 1 calc R . .
C96 C 0.3908(6) 0.7358(4) 0.3775(3) 0.0341(13) Uani 1 1 d . . .
H96A H 0.3883 0.7682 0.4244 0.041 Uiso 1 1 calc R . .
H96B H 0.4018 0.7863 0.3431 0.041 Uiso 1 1 calc R . .
C99 C 0.0925(13) 0.8893(9) 0.2408(6) 0.092(3) Uani 1 1 d U . .
H99A H 0.0767 0.9468 0.2180 0.111 Uiso 1 1 calc R . .
H99B H 0.1175 0.8483 0.2049 0.111 Uiso 1 1 calc R . .
H10D H 0.8541 0.0239 0.1435 0.111 Uiso 1 1 d R . .
H10E H 0.9150 -0.0485 0.1015 0.111 Uiso 1 1 d R . .
Cd1 Cd 0.99726(3) 0.45381(2) 0.679140(17) 0.02139(10) Uani 1 1 d . . .
Cd2 Cd 0.97565(3) 0.44347(2) 0.172906(17) 0.02176(10) Uani 1 1 d . . .
Cl1 Cl 0.2314(3) 0.93299(19) 0.31374(13) 0.0790(6) Uani 1 1 d U . .
Cl2 Cl -0.0592(4) 0.8195(3) 0.2659(2) 0.1340(14) Uani 1 1 d U . .
N1 N 1.1649(5) 0.3873(3) 0.6549(2) 0.0257(9) Uani 1 1 d . . .
N2 N 1.3532(4) 0.3806(3) 0.6183(2) 0.0212(8) Uani 1 1 d . . .
N3 N 1.1512(5) 0.3751(3) 0.1850(2) 0.0240(9) Uani 1 1 d . . .
N4 N 1.2766(5) 0.2874(3) 0.2336(2) 0.0245(9) Uani 1 1 d . . .
N5 N 0.8340(5) 0.5296(3) 0.6999(2) 0.0261(10) Uani 1 1 d . . .
N6 N 0.6461(4) 0.5533(3) 0.7275(2) 0.0221(8) Uani 1 1 d . . .
N7 N 0.8141(5) 0.5260(3) 1.1568(2) 0.0259(9) Uani 1 1 d . . .
N8 N 0.7045(5) 0.6240(3) 1.1096(2) 0.0261(9) Uani 1 1 d . . .
N9 N 1.0822(4) 0.4532(3) 0.7985(2) 0.0228(9) Uani 1 1 d . . .
N10 N 1.1339(5) 0.4077(3) 0.9052(2) 0.0257(9) Uani 1 1 d . . .
N11 N 1.8520(5) 0.3495(3) 1.0667(2) 0.0234(9) Uani 1 1 d . . .
N12 N 1.6856(5) 0.2367(3) 0.9930(2) 0.0254(9) Uani 1 1 d . . .
N13 N 0.9087(4) 0.4548(3) 0.5606(2) 0.0231(9) Uani 1 1 d . . .
N14 N 0.8407(4) 0.5044(3) 0.4581(2) 0.0229(9) Uani 1 1 d . . .
N15 N 0.0945(5) 0.5424(3) 0.2784(2) 0.0258(9) Uani 1 1 d . . .
N16 N 0.2610(5) 0.6555(3) 0.3528(2) 0.0260(9) Uani 1 1 d . . .
O1 O 0.8516(4) 0.2877(3) 0.6798(2) 0.0339(9) Uani 1 1 d . . .
O2 O 0.6044(4) 0.2542(3) 0.6527(2) 0.0349(9) Uani 1 1 d . . .
O3 O 0.7169(5) 0.2673(3) 0.7752(2) 0.0322(10) Uani 1 1 d . . .
O4 O 0.7237(5) -0.0594(3) 0.6152(3) 0.0479(11) Uani 1 1 d . . .
O5 O 1.1770(4) 0.6098(3) 0.6831(2) 0.0349(9) Uani 1 1 d . . .
O6 O 1.2521(5) 0.6529(3) 0.5712(2) 0.0316(9) Uani 1 1 d . . .
O7 O 1.4084(4) 0.7191(3) 0.6838(2) 0.0368(9) Uani 1 1 d . . .
O8 O 1.3001(6) 0.9869(4) 0.7236(2) 0.0529(12) Uani 1 1 d . . .
O9 O 0.8625(4) 0.3053(3) 0.23428(19) 0.0289(8) Uani 1 1 d . . .
O10 O 0.7208(5) 0.3448(3) 0.3137(2) 0.0428(10) Uani 1 1 d . . .
O11 O 0.6133(4) 0.2432(3) 0.2013(2) 0.0319(8) Uani 1 1 d . . .
O12 O 0.9530(5) 0.0948(3) 0.2697(2) 0.0423(10) Uani 1 1 d . . .
O13 O 1.1049(4) 0.5426(3) 0.0951(2) 0.0342(9) Uani 1 1 d . . .
O14 O 1.2070(5) 0.7182(3) 0.1351(2) 0.0463(11) Uani 1 1 d . . .
O15 O 1.3232(5) 0.6317(4) 0.0642(3) 0.0503(12) Uani 1 1 d . . .
O16 O 1.0275(6) 0.8265(4) 0.0653(2) 0.0478(12) Uani 1 1 d . . .
S1 S 0.71786(12) 0.23992(8) 0.70126(6) 0.0213(2) Uani 1 1 d . . .
S2 S 1.26692(13) 0.68453(9) 0.64655(7) 0.0239(3) Uani 1 1 d . . .
S3 S 0.73113(14) 0.27349(10) 0.25974(7) 0.0243(3) Uani 1 1 d . . .
S4 S 1.19338(15) 0.63824(10) 0.08037(7) 0.0288(3) Uani 1 1 d . . .
O1W O 0.294(2) 1.0512(16) 0.1402(12) 0.165(6) Uani 0.613(12) 1 d PDU A 1
C97 C 0.4912(12) 0.8963(10) 0.1878(9) 0.087(4) Uani 0.613(12) 1 d PDU A 1
C98 C 0.6286(11) 0.8807(7) 0.2026(5) 0.054(3) Uani 0.613(12) 1 d PDU A 1
O17 O 0.4920(17) 0.9879(10) 0.1556(9) 0.103(4) Uani 0.613(12) 1 d PDU A 1
O1'W O 0.442(2) 0.8386(15) 0.2190(10) 0.087(5) Uani 0.387(12) 1 d PU A 2
C97' C 0.341(4) 1.026(4) 0.1910(16) 0.143(6) Uani 0.387(12) 1 d PDU A 2
C98' C 0.206(3) 1.007(4) 0.140(3) 0.151(8) Uani 0.387(12) 1 d PDU A 2
O17' O 0.439(2) 0.9931(17) 0.1560(14) 0.080(5) Uani 0.387(12) 1 d PDU A 2

loop_
_atom_site_aniso_label
_atom_site_aniso_U_11
_atom_site_aniso_U_22
_atom_site_aniso_U_33
_atom_site_aniso_U_23
_atom_site_aniso_U_13
_atom_site_aniso_U_12
Cl4 0.108(2) 0.0704(14) 0.0840(16) 0.0175(12) -0.0088(14) 0.0142(13)
C100 0.096(5) 0.083(4) 0.071(4) 0.004(4) 0.014(4) 0.030(4)
Cl3 0.116(2) 0.0787(16) 0.127(2) -0.0322(15) 0.0476(19) -0.0018(15)
C88 0.035(3) 0.037(3) 0.022(2) 0.006(2) 0.006(2) 0.019(2)
C1 0.028(3) 0.024(2) 0.028(3) 0.003(2) 0.004(2) 0.005(2)
C2 0.034(3) 0.025(3) 0.033(3) 0.008(2) 0.006(2) 0.008(2)
C3 0.035(3) 0.037(3) 0.041(3) -0.001(2) 0.012(3) 0.014(3)
C4 0.059(5) 0.036(3) 0.065(5) -0.001(3) 0.012(4) 0.027(3)
C5 0.050(4) 0.035(3) 0.045(4) 0.011(3) 0.000(3) 0.020(3)
C6 0.040(4) 0.055(4) 0.057(4) 0.020(3) 0.006(3) 0.026(3)
C7 0.033(3) 0.030(3) 0.048(4) 0.007(2) 0.004(3) 0.009(2)
C8 0.039(3) 0.028(3) 0.035(3) 0.010(2) 0.008(2) 0.013(2)
C9 0.067(5) 0.044(4) 0.028(3) 0.012(3) 0.009(3) 0.026(3)
C10 0.053(4) 0.043(3) 0.048(4) 0.025(3) 0.024(3) 0.017(3)
C11 0.039(3) 0.035(3) 0.039(3) 0.019(2) 0.021(3) 0.018(2)
C12 0.027(3) 0.019(2) 0.031(3) 0.010(2) 0.008(2) 0.0111(19)
C13 0.034(3) 0.036(3) 0.037(3) -0.002(2) 0.008(2) 0.013(2)
C14 0.036(3) 0.021(3) 0.063(4) 0.003(3) 0.009(3) 0.008(2)
C15 0.034(3) 0.028(3) 0.034(3) 0.013(2) 0.004(2) 0.008(2)
C16 0.039(3) 0.030(3) 0.035(3) 0.015(2) 0.012(2) 0.006(2)
C17 0.032(3) 0.027(3) 0.034(3) 0.013(2) 0.011(2) 0.011(2)
C18 0.028(3) 0.022(2) 0.033(3) 0.010(2) 0.003(2) 0.007(2)
C19 0.028(3) 0.034(3) 0.064(4) 0.016(3) 0.007(3) 0.013(2)
C20 0.046(4) 0.035(3) 0.033(3) 0.004(2) -0.004(3) 0.008(3)
C21 0.026(3) 0.033(3) 0.034(3) 0.015(2) 0.001(2) 0.003(2)
C22 0.025(3) 0.025(3) 0.024(3) 0.008(2) 0.005(2) 0.006(2)
C23 0.028(3) 0.027(3) 0.033(3) 0.012(2) 0.009(2) 0.006(2)
C24 0.033(3) 0.043(3) 0.039(3) 0.018(3) 0.008(2) 0.019(3)
C25 0.038(3) 0.034(3) 0.027(3) 0.012(2) 0.005(2) 0.012(2)
C26 0.039(3) 0.037(3) 0.029(3) 0.005(2) -0.005(2) 0.008(3)
C27 0.029(3) 0.028(3) 0.030(3) 0.005(2) 0.001(2) 0.009(2)
C28 0.029(3) 0.031(3) 0.025(3) 0.010(2) 0.011(2) 0.012(2)
C29 0.037(3) 0.029(3) 0.044(3) 0.014(2) 0.011(3) 0.007(2)
C30 0.045(4) 0.048(4) 0.042(3) 0.017(3) 0.024(3) 0.021(3)
C31 0.029(3) 0.026(3) 0.024(2) 0.005(2) 0.006(2) 0.005(2)
C32 0.029(3) 0.034(3) 0.027(3) 0.006(2) 0.009(2) 0.009(2)
C33 0.048(4) 0.034(3) 0.033(3) 0.001(2) 0.009(3) 0.011(3)
C34 0.081(5) 0.028(3) 0.051(4) 0.006(3) 0.018(4) 0.018(3)
C35 0.052(4) 0.033(3) 0.035(3) 0.016(2) 0.017(3) 0.009(3)
C36 0.050(4) 0.046(4) 0.081(5) 0.035(4) 0.019(4) -0.003(3)
C37 0.035(4) 0.048(4) 0.059(4) 0.023(3) 0.008(3) -0.002(3)
C38 0.049(4) 0.028(3) 0.025(3) 0.009(2) 0.011(2) 0.011(2)
C39 0.048(4) 0.041(3) 0.046(4) 0.018(3) -0.005(3) 0.010(3)
C40 0.107(7) 0.051(4) 0.030(3) 0.015(3) 0.028(4) 0.036(4)
C41 0.029(3) 0.028(3) 0.021(2) 0.0020(19) 0.004(2) 0.011(2)
C42 0.032(3) 0.022(2) 0.028(3) 0.004(2) 0.010(2) 0.008(2)
C43 0.030(3) 0.023(2) 0.025(2) 0.0033(19) 0.005(2) 0.013(2)
C44 0.021(3) 0.029(3) 0.020(2) 0.000(2) 0.001(2) 0.010(2)
C45 0.026(3) 0.040(3) 0.028(3) 0.010(2) 0.010(2) 0.011(2)
C46 0.023(3) 0.042(3) 0.026(3) 0.010(2) 0.011(2) 0.007(2)
C47 0.022(3) 0.030(3) 0.021(2) -0.005(2) 0.0036(19) 0.006(2)
C48 0.022(3) 0.030(3) 0.019(2) -0.0004(19) 0.0060(19) 0.008(2)
C49 0.024(3) 0.024(2) 0.025(3) 0.008(2) 0.006(2) 0.0077(19)
C50 0.025(3) 0.022(3) 0.023(3) 0.004(2) 0.003(2) 0.006(2)
C51 0.022(3) 0.027(2) 0.021(2) 0.0039(19) 0.0052(19) 0.007(2)
C52 0.032(3) 0.031(3) 0.021(2) 0.007(2) 0.004(2) 0.015(2)
C53 0.032(3) 0.027(3) 0.027(3) -0.001(2) 0.003(2) 0.015(2)
C54 0.033(3) 0.032(3) 0.021(2) 0.005(2) 0.003(2) 0.017(2)
C55 0.034(3) 0.029(2) 0.016(2) 0.0025(19) 0.005(2) 0.016(2)
C56 0.029(3) 0.027(3) 0.030(3) 0.004(2) 0.008(2) 0.008(2)
C57 0.032(3) 0.022(2) 0.027(3) 0.005(2) 0.002(2) 0.010(2)
C58 0.024(3) 0.028(3) 0.020(2) 0.000(2) 0.002(2) 0.007(2)
C59 0.030(3) 0.042(3) 0.028(3) 0.013(2) 0.010(2) 0.013(2)
C60 0.025(3) 0.045(3) 0.028(3) 0.014(2) 0.011(2) 0.012(2)
C61 0.025(3) 0.029(3) 0.025(3) 0.000(2) 0.002(2) 0.010(2)
C62 0.017(2) 0.031(3) 0.024(2) 0.002(2) 0.0028(19) 0.008(2)
C63 0.025(3) 0.029(3) 0.022(3) 0.006(2) 0.003(2) 0.010(2)
C64 0.029(3) 0.023(3) 0.029(3) 0.003(2) 0.006(2) 0.011(2)
C65 0.027(3) 0.024(2) 0.021(2) 0.0016(19) 0.008(2) 0.007(2)
C66 0.033(3) 0.026(3) 0.023(2) 0.010(2) 0.007(2) 0.016(2)
C67 0.029(3) 0.025(3) 0.027(3) 0.002(2) 0.005(2) 0.013(2)
C68 0.037(3) 0.028(3) 0.025(3) 0.006(2) 0.006(2) 0.016(2)
C69 0.023(3) 0.033(3) 0.021(2) 0.006(2) 0.004(2) 0.006(2)
C70 0.024(3) 0.030(3) 0.027(3) 0.003(2) 0.002(2) 0.009(2)
C71 0.024(3) 0.036(3) 0.029(3) 0.000(2) -0.002(2) 0.006(2)
C72 0.029(3) 0.031(3) 0.019(2) 0.002(2) 0.003(2) 0.007(2)
C73 0.024(3) 0.030(3) 0.021(2) 0.002(2) 0.006(2) 0.009(2)
C74 0.028(3) 0.031(3) 0.023(2) 0.004(2) 0.002(2) 0.014(2)
C75 0.037(3) 0.047(3) 0.024(3) 0.014(2) 0.005(2) 0.020(3)
C76 0.024(3) 0.036(3) 0.020(2) 0.006(2) -0.001(2) 0.008(2)
C77 0.039(4) 0.065(4) 0.023(3) 0.002(3) -0.004(2) 0.028(3)
C78 0.043(4) 0.055(4) 0.020(3) -0.004(3) 0.002(3) 0.020(3)
C79 0.023(3) 0.021(2) 0.035(3) -0.001(2) 0.000(2) 0.004(2)
C80 0.040(3) 0.041(3) 0.021(3) 0.008(2) 0.001(2) 0.014(3)
C81 0.037(3) 0.042(3) 0.020(3) 0.009(2) 0.005(2) 0.017(3)
C82 0.025(3) 0.025(3) 0.040(3) -0.009(2) -0.006(2) 0.005(2)
C83 0.019(2) 0.028(2) 0.023(2) 0.0050(19) 0.0034(19) 0.010(2)
C84 0.024(3) 0.028(3) 0.019(2) 0.0039(19) 0.0073(19) 0.004(2)
C85 0.022(3) 0.032(3) 0.020(2) 0.003(2) 0.0041(19) 0.006(2)
C86 0.032(3) 0.027(3) 0.020(2) 0.0017(19) -0.002(2) 0.011(2)
C87 0.031(3) 0.032(3) 0.023(2) 0.008(2) 0.006(2) 0.017(2)
C89 0.029(3) 0.028(3) 0.020(2) 0.0059(19) 0.004(2) 0.010(2)
C90 0.025(3) 0.024(2) 0.025(3) 0.0002(19) 0.001(2) 0.006(2)
C91 0.042(4) 0.066(4) 0.022(3) 0.002(3) -0.001(3) 0.028(3)
C92 0.036(4) 0.052(4) 0.035(3) -0.005(3) 0.000(3) 0.026(3)
C93 0.034(3) 0.028(3) 0.031(3) -0.006(2) -0.003(2) 0.010(2)
C94 0.058(5) 0.084(5) 0.030(3) -0.002(3) -0.011(3) 0.048(4)
C95 0.057(4) 0.073(5) 0.030(3) -0.003(3) -0.001(3) 0.045(4)
C96 0.032(3) 0.024(3) 0.042(3) -0.006(2) -0.004(2) 0.010(2)
C99 0.100(5) 0.090(5) 0.080(5) 0.006(4) 0.008(4) 0.024(4)
Cd1 0.0229(2) 0.02625(19) 0.01722(17) 0.00547(13) 0.00492(14) 0.00983(15)
Cd2 0.0211(2) 0.02639(18) 0.01753(17) 0.00288(13) 0.00116(13) 0.00812(14)
Cl1 0.0995(17) 0.0777(14) 0.0649(12) 0.0059(10) -0.0014(12) 0.0439(13)
Cl2 0.120(2) 0.117(2) 0.130(3) -0.063(2) 0.029(2) -0.0046(19)
N1 0.028(2) 0.029(2) 0.022(2) 0.0028(18) 0.0065(19) 0.0116(18)
N2 0.023(2) 0.023(2) 0.0167(19) -0.0004(15) 0.0037(16) 0.0067(16)
N3 0.023(2) 0.031(2) 0.019(2) 0.0044(18) 0.0008(18) 0.0109(18)
N4 0.022(2) 0.034(2) 0.019(2) 0.0039(17) 0.0047(16) 0.0109(18)
N5 0.028(2) 0.033(2) 0.021(2) 0.0041(19) 0.0034(19) 0.0152(19)
N6 0.026(2) 0.021(2) 0.0186(19) 0.0008(15) 0.0043(16) 0.0071(16)
N7 0.028(2) 0.028(2) 0.022(2) 0.0030(18) 0.0040(18) 0.0110(18)
N8 0.031(3) 0.033(2) 0.016(2) 0.0046(17) 0.0051(17) 0.0131(19)
N9 0.022(2) 0.026(2) 0.019(2) 0.0009(16) 0.0012(16) 0.0077(17)
N10 0.024(2) 0.036(2) 0.020(2) 0.0076(17) 0.0017(17) 0.0133(18)
N11 0.025(2) 0.028(2) 0.0165(19) 0.0008(16) 0.0000(16) 0.0092(18)
N12 0.022(2) 0.024(2) 0.029(2) -0.0026(17) 0.0002(17) 0.0078(17)
N13 0.021(2) 0.028(2) 0.022(2) 0.0038(17) 0.0055(17) 0.0083(17)
N14 0.021(2) 0.030(2) 0.019(2) 0.0045(16) 0.0050(16) 0.0084(17)
N15 0.027(2) 0.032(2) 0.017(2) 0.0004(17) 0.0006(17) 0.0107(19)
N16 0.027(2) 0.028(2) 0.023(2) 0.0002(17) -0.0012(17) 0.0124(18)
O1 0.030(2) 0.0263(18) 0.042(2) 0.0103(16) 0.0085(17) 0.0017(15)
O2 0.032(2) 0.040(2) 0.033(2) 0.0108(16) 0.0018(16) 0.0131(17)
O3 0.047(3) 0.028(2) 0.024(2) 0.0008(15) 0.0057(18) 0.0181(19)
O4 0.052(3) 0.046(3) 0.046(3) -0.007(2) 0.008(2) 0.019(2)
O5 0.046(2) 0.0256(19) 0.031(2) 0.0121(15) 0.0114(17) 0.0042(17)
O6 0.034(2) 0.028(2) 0.027(2) 0.0037(16) 0.0035(17) 0.0026(17)
O7 0.034(2) 0.036(2) 0.037(2) 0.0070(17) -0.0072(17) 0.0111(17)
O8 0.070(4) 0.058(3) 0.035(2) -0.004(2) 0.008(2) 0.028(3)
O9 0.0240(19) 0.040(2) 0.0244(18) 0.0156(15) 0.0075(14) 0.0082(16)
O10 0.062(3) 0.048(2) 0.028(2) 0.0054(18) 0.0110(19) 0.031(2)
O11 0.023(2) 0.042(2) 0.031(2) 0.0130(17) 0.0016(15) 0.0101(16)
O12 0.050(3) 0.044(2) 0.036(2) 0.0070(18) 0.021(2) 0.012(2)
O13 0.034(2) 0.033(2) 0.033(2) 0.0146(16) 0.0043(16) 0.0042(16)
O14 0.062(3) 0.042(2) 0.028(2) 0.0065(18) 0.001(2) 0.009(2)
O15 0.030(2) 0.075(3) 0.048(3) 0.027(2) 0.008(2) 0.016(2)
O16 0.070(4) 0.050(3) 0.035(2) 0.010(2) 0.024(2) 0.028(2)
S1 0.0220(6) 0.0203(5) 0.0216(6) 0.0059(4) 0.0027(4) 0.0065(4)
S2 0.0255(6) 0.0213(6) 0.0233(6) 0.0064(4) 0.0019(5) 0.0057(5)
S3 0.0247(7) 0.0297(6) 0.0205(6) 0.0095(5) 0.0053(5) 0.0099(5)
S4 0.0276(7) 0.0321(7) 0.0237(6) 0.0109(5) 0.0035(5) 0.0045(6)
O1W 0.165(8) 0.160(8) 0.149(8) -0.005(7) 0.030(7) 0.025(7)
C97 0.099(6) 0.074(6) 0.072(6) 0.010(5) -0.009(6) 0.016(5)
C98 0.075(6) 0.034(5) 0.033(5) -0.014(4) 0.029(4) -0.020(4)
O17 0.117(8) 0.082(5) 0.089(6) -0.035(5) -0.025(6) 0.032(6)
O1'W 0.090(7) 0.086(7) 0.071(7) 0.014(6) 0.005(6) 0.009(6)
C97' 0.143(9) 0.142(9) 0.144(9) 0.002(7) 0.026(7) 0.046(7)
C98' 0.130(9) 0.162(11) 0.155(11) 0.007(9) 0.033(8) 0.037(8)
O17' 0.089(8) 0.068(7) 0.072(7) -0.004(6) -0.011(6) 0.022(6)

loop_
_atom_type_symbol
_atom_type_description
_atom_type_scat_dispersion_real
_atom_type_scat_dispersion_imag
_atom_type_scat_source
C C 0.0181 0.0091 'International Tables Vol C Tables 4.2.6.8 and 6.1.1.4'
H H 0.0000 0.0000 'International Tables Vol C Tables 4.2.6.8 and 6.1.1.4'
N N 0.0311 0.0180 'International Tables Vol C Tables 4.2.6.8 and 6.1.1.4'
O O 0.0492 0.0322 'International Tables Vol C Tables 4.2.6.8 and 6.1.1.4'
S S 0.3331 0.5567 'International Tables Vol C Tables 4.2.6.8 and 6.1.1.4'
Cl Cl 0.3639 0.7018 'International Tables Vol C Tables 4.2.6.8 and 6.1.1.4'
Cd Cd 0.1185 4.6533 'International Tables Vol C Tables 4.2.6.8 and 6.1.1.4'

loop_
_geom_angle_atom_site_label_1
_geom_angle_atom_site_label_2
_geom_angle_atom_site_label_3
_geom_angle
_geom_angle_site_symmetry_1
_geom_angle_site_symmetry_3
Cl4 C100 Cl3 110.5(6) . .
Cl4 C100 H10D 109.2 . .
Cl3 C100 H10D 109.9 . .
Cl4 C100 H10E 108.0 . .
Cl3 C100 H10E 108.9 . .
H10D C100 H10E 110.3 . .
C87 C88 N16 106.1(4) . .
C87 C88 H88 126.4 . .
N16 C88 H88 127.5 . .
C2 C1 S1 122.5(4) . .
C2 C1 H1A 106.7 . .
S1 C1 H1A 106.7 . .
C2 C1 H1B 106.7 . .
S1 C1 H1B 106.7 . .
H1A C1 H1B 106.6 . .
C1 C2 C8 121.6(5) . .
C1 C2 C7 118.9(5) . .
C8 C2 C7 102.1(5) . .
C1 C2 C3 109.8(5) . .
C8 C2 C3 100.4(4) . .
C7 C2 C3 100.6(5) . .
O4 C3 C4 128.1(6) . .
O4 C3 C2 125.3(6) . .
C4 C3 C2 106.5(5) . .
C3 C4 C5 102.4(5) . .
C3 C4 H4A 111.3 . .
C5 C4 H4A 111.3 . .
C3 C4 H4B 111.3 . .
C5 C4 H4B 111.3 . .
H4A C4 H4B 109.2 . .
C6 C5 C4 105.9(6) . .
C6 C5 C8 103.6(5) . .
C4 C5 C8 101.6(5) . .
C6 C5 H5 114.8 . .
C4 C5 H5 114.7 . .
C8 C5 H5 114.8 . .
C5 C6 C7 104.2(5) . .
C5 C6 H6A 110.9 . .
C7 C6 H6A 110.9 . .
C5 C6 H6B 110.9 . .
C7 C6 H6B 110.9 . .
H6A C6 H6B 108.9 . .
C6 C7 C2 103.1(5) . .
C6 C7 H7A 111.1 . .
C2 C7 H7A 111.1 . .
C6 C7 H7B 111.1 . .
C2 C7 H7B 111.1 . .
H7A C7 H7B 109.1 . .
C9 C8 C2 114.4(5) . .
C9 C8 C10 109.0(5) . .
C2 C8 C10 112.6(5) . .
C9 C8 C5 110.6(5) . .
C2 C8 C5 94.7(5) . .
C10 C8 C5 115.0(5) . .
C8 C9 H9A 109.5 . .
C8 C9 H9B 109.5 . .
H9A C9 H9B 109.5 . .
C8 C9 H9C 109.5 . .
H9A C9 H9C 109.5 . .
H9B C9 H9C 109.5 . .
C8 C10 H10A 109.5 . .
C8 C10 H10B 109.5 . .
H10A C10 H10B 109.5 . .
C8 C10 H10C 109.5 . .
H10A C10 H10C 109.5 . .
H10B C10 H10C 109.5 . .
C12 C11 S2 120.6(4) . .
C12 C11 H11A 107.2 . .
S2 C11 H11A 107.2 . .
C12 C11 H11B 107.2 . .
S2 C11 H11B 107.2 . .
H11A C11 H11B 106.8 . .
C11 C12 C13 111.7(5) . .
C11 C12 C17 118.2(4) . .
C13 C12 C17 102.7(4) . .
C11 C12 C18 119.2(5) . .
C13 C12 C18 99.3(4) . .
C17 C12 C18 103.0(4) . .
O8 C13 C14 125.2(6) . .
O8 C13 C12 127.1(6) . .
C14 C13 C12 107.7(5) . .
C13 C14 C15 101.5(4) . .
C13 C14 H14A 111.5 . .
C15 C14 H14A 111.5 . .
C13 C14 H14B 111.4 . .
C15 C14 H14B 111.5 . .
H14A C14 H14B 109.3 . .
C18 C15 C16 102.9(4) . .
C18 C15 C14 102.9(5) . .
C16 C15 C14 106.7(5) . .
C18 C15 H15 114.4 . .
C16 C15 H15 114.4 . .
C14 C15 H15 114.4 . .
C15 C16 C17 102.7(4) . .
C15 C16 H16A 111.2 . .
C17 C16 H16A 111.2 . .
C15 C16 H16B 111.2 . .
C17 C16 H16B 111.2 . .
H16A C16 H16B 109.1 . .
C12 C17 C16 103.5(4) . .
C12 C17 H17A 111.1 . .
C16 C17 H17A 111.1 . .
C12 C17 H17B 111.1 . .
C16 C17 H17B 111.1 . .
H17A C17 H17B 109.0 . .
C20 C18 C19 108.5(5) . .
C20 C18 C15 114.7(5) . .
C19 C18 C15 114.3(5) . .
C20 C18 C12 112.6(5) . .
C19 C18 C12 112.5(5) . .
C15 C18 C12 93.8(4) . .
C18 C19 H19A 109.5 . .
C18 C19 H19B 109.5 . .
H19A C19 H19B 109.5 . .
C18 C19 H19C 109.5 . .
H19A C19 H19C 109.5 . .
H19B C19 H19C 109.5 . .
C18 C20 H20A 109.5 . .
C18 C20 H20B 109.5 . .
H20A C20 H20B 109.5 . .
C18 C20 H20C 109.5 . .
H20A C20 H20C 109.5 . .
H20B C20 H20C 109.5 . .
C22 C21 S3 121.1(4) . .
C22 C21 H21A 107.1 . .
S3 C21 H21A 107.1 . .
C22 C21 H21B 107.1 . .
S3 C21 H21B 107.1 . .
H21A C21 H21B 106.8 . .
C23 C22 C21 113.7(5) . .
C23 C22 C28 99.5(4) . .
C21 C22 C28 117.0(4) . .
C23 C22 C27 103.4(4) . .
C21 C22 C27 118.6(4) . .
C28 C22 C27 102.0(4) . .
O12 C23 C22 127.7(5) . .
O12 C23 C24 125.3(6) . .
C22 C23 C24 107.0(5) . .
C23 C24 C25 101.4(5) . .
C23 C24 H24A 111.5 . .
C25 C24 H24A 111.5 . .
C23 C24 H24B 111.5 . .
C25 C24 H24B 111.5 . .
H24A C24 H24B 109.3 . .
C28 C25 C24 102.3(4) . .
C28 C25 C26 103.1(5) . .
C24 C25 C26 106.3(5) . .
C28 C25 H25 114.6 . .
C24 C25 H25 114.6 . .
C26 C25 H25 114.6 . .
C25 C26 C27 103.1(4) . .
C25 C26 H26A 111.1 . .
C27 C26 H26A 111.1 . .
C25 C26 H26B 111.1 . .
C27 C26 H26B 111.1 . .
H26A C26 H26B 109.1 . .
C26 C27 C22 104.0(4) . .
C26 C27 H27A 111.0 . .
C22 C27 H27A 110.9 . .
C26 C27 H27B 111.0 . .
C22 C27 H27B 111.0 . .
H27A C27 H27B 109.0 . .
C29 C28 C30 107.5(5) . .
C29 C28 C25 114.2(5) . .
C30 C28 C25 113.5(5) . .
C29 C28 C22 113.5(4) . .
C30 C28 C22 113.4(4) . .
C25 C28 C22 94.5(4) . .
C28 C29 H29A 109.5 . .
C28 C29 H29B 109.5 . .
H29A C29 H29B 109.5 . .
C28 C29 H29C 109.5 . .
H29A C29 H29C 109.5 . .
H29B C29 H29C 109.5 . .
C28 C30 H30A 109.5 . .
C28 C30 H30B 109.5 . .
H30A C30 H30B 109.5 . .
C28 C30 H30C 109.5 . .
H30A C30 H30C 109.5 . .
H30B C30 H30C 109.5 . .
C32 C31 S4 116.9(4) . .
C32 C31 H31A 108.1 . .
S4 C31 H31A 108.1 . .
C32 C31 H31B 108.1 . .
S4 C31 H31B 108.1 . .
H31A C31 H31B 107.3 . .
C31 C32 C37 117.2(5) . .
C31 C32 C33 115.6(5) . .
C37 C32 C33 106.7(5) . .
C31 C32 C38 117.2(5) . .
C37 C32 C38 100.8(5) . .
C33 C32 C38 96.6(5) . .
O16 C33 C34 126.2(6) . .
O16 C33 C32 126.8(6) . .
C34 C33 C32 106.7(5) . .
C33 C34 C35 101.6(5) . .
C33 C34 H34A 111.5 . .
C35 C34 H34A 111.5 . .
C33 C34 H34B 111.5 . .
C35 C34 H34B 111.5 . .
H34A C34 H34B 109.3 . .
C36 C35 C38 103.1(5) . .
C36 C35 C34 106.4(6) . .
C38 C35 C34 102.7(5) . .
C36 C35 H35 114.4 . .
C38 C35 H35 114.4 . .
C34 C35 H35 114.4 . .
C35 C36 C37 103.1(5) . .
C35 C36 H36A 111.1 . .
C37 C36 H36A 111.1 . .
C35 C36 H36B 111.1 . .
C37 C36 H36B 111.1 . .
H36A C36 H36B 109.1 . .
C36 C37 C32 105.3(6) . .
C36 C37 H37A 110.7 . .
C32 C37 H37A 110.7 . .
C36 C37 H37B 110.7 . .
C32 C37 H37B 110.7 . .
H37A C37 H37B 108.8 . .
C40 C38 C35 113.6(5) . .
C40 C38 C39 106.3(6) . .
C35 C38 C39 116.4(5) . .
C40 C38 C32 113.6(5) . .
C35 C38 C32 94.6(4) . .
C39 C38 C32 112.4(5) . .
C38 C39 H39A 109.5 . .
C38 C39 H39B 109.5 . .
H39A C39 H39B 109.5 . .
C38 C39 H39C 109.5 . .
H39A C39 H39C 109.5 . .
H39B C39 H39C 109.5 . .
C38 C40 H40A 109.5 . .
C38 C40 H40B 109.5 . .
H40A C40 H40B 109.5 . .
C38 C40 H40C 109.5 . .
H40A C40 H40C 109.5 . .
H40B C40 H40C 109.5 . .
N1 C41 N2 110.8(5) . .
N1 C41 H41 124.6 . .
N2 C41 H41 124.6 . .
C43 C42 N1 109.5(5) . .
C43 C42 H42 125.3 . .
N1 C42 H42 125.3 . .
C42 C43 N2 106.2(5) . .
C42 C43 H43 126.9 . .
N2 C43 H43 126.9 . .
N3 C44 N4 111.6(5) . .
N3 C44 H44 124.2 . .
N4 C44 H44 124.2 . .
C46 C45 N3 109.9(5) . .
C46 C45 H45 125.1 . .
N3 C45 H45 125.1 . .
C45 C46 N4 106.5(5) . .
C45 C46 H46 126.8 . .
N4 C46 H46 126.7 . .
N2 C47 C48 111.5(4) . .
N2 C47 H47A 109.3 . .
C48 C47 H47A 109.3 . .
N2 C47 H47B 109.3 . .
C48 C47 H47B 109.3 . .
H47A C47 H47B 108.0 . .
C53 C48 C49 118.9(5) . .
C53 C48 C47 119.5(5) . .
C49 C48 C47 121.6(5) . .
C48 C49 C50 119.8(5) . .
C48 C49 H49 120.1 . .
C50 C49 H49 120.1 . .
C51 C50 C49 121.5(5) . .
C51 C50 H50 119.3 . .
C49 C50 H50 119.3 . .
C50 C51 C52 118.5(5) . .
C50 C51 C54 120.0(5) . .
C52 C51 C54 121.5(5) . .
C53 C52 C51 120.0(5) . .
C53 C52 H52 120.0 . .
C51 C52 H52 120.0 . .
C48 C53 C52 121.3(5) . .
C48 C53 H53 119.3 . .
C52 C53 H53 119.3 . .
N4 C54 C51 111.6(4) . .
N4 C54 H54A 109.3 . .
C51 C54 H54A 109.3 . .
N4 C54 H54B 109.3 . .
C51 C54 H54B 109.3 . .
H54A C54 H54B 108.0 . .
N5 C55 N6 111.6(4) . .
N5 C55 H55 124.2 . .
N6 C55 H55 124.2 . .
C57 C56 N5 108.8(5) . .
C57 C56 H56 125.6 . .
N5 C56 H56 125.6 . .
C56 C57 N6 106.6(5) . .
C56 C57 H57 126.7 . .
N6 C57 H57 126.7 . .
N7 C58 N8 110.9(5) . .
N7 C58 H58 124.6 . .
N8 C58 H58 124.5 . .
C60 C59 N7 109.6(5) . .
C60 C59 H59 125.2 . .
N7 C59 H59 125.2 . .
C59 C60 N8 105.9(5) . .
C59 C60 H60 127.1 . .
N8 C60 H60 127.1 . .
N6 C61 C62 112.0(4) . .
N6 C61 H61A 109.2 . .
C62 C61 H61A 109.2 . .
N6 C61 H61B 109.2 . .
C62 C61 H61B 109.2 . .
H61A C61 H61B 107.9 . .
C67 C62 C63 118.7(5) . .
C67 C62 C61 120.3(5) . .
C63 C62 C61 121.0(5) . .
C62 C63 C64 120.4(5) . .
C62 C63 H63 119.8 . .
C64 C63 H63 119.8 . .
C65 C64 C63 120.8(5) . .
C65 C64 H64 119.6 . .
C63 C64 H64 119.6 . .
C64 C65 C66 118.4(5) . .
C64 C65 C68 119.5(5) . .
C66 C65 C68 122.0(5) . .
C67 C66 C65 120.0(5) . .
C67 C66 H66 120.0 . .
C65 C66 H66 120.0 . .
C66 C67 C62 121.7(5) . .
C66 C67 H67 119.2 . .
C62 C67 H67 119.2 . .
N8 C68 C65 111.6(4) . .
N8 C68 H68A 109.3 . .
C65 C68 H68A 109.3 . .
N8 C68 H68B 109.3 . .
C65 C68 H68B 109.3 . .
H68A C68 H68B 108.0 . .
N9 C69 N10 112.0(5) . .
N9 C69 H69 124.0 . .
N10 C69 H69 124.0 . .
C71 C70 N9 109.4(5) . .
C71 C70 H70 125.3 . .
N9 C70 H70 125.3 . .
C70 C71 N10 105.9(5) . .
C70 C71 H71 127.1 . .
N10 C71 H71 127.1 . .
N11 C72 N12 112.4(5) . .
N11 C72 H72 123.8 . .
N12 C72 H72 123.8 . .
C74 C73 N11 110.1(5) . .
C74 C73 H73 125.0 . .
N11 C73 H73 125.0 . .
C73 C74 N12 105.9(5) . .
C73 C74 H74 127.1 . .
N12 C74 H74 127.1 . .
N10 C75 C76 111.7(5) . .
N10 C75 H75A 109.3 . .
C76 C75 H75A 109.3 . .
N10 C75 H75B 109.3 . .
C76 C75 H75B 109.3 . .
H75A C75 H75B 107.9 . .
C77 C76 C81 117.6(5) . .
C77 C76 C75 123.3(5) . .
C81 C76 C75 119.0(5) . .
C78 C77 C76 122.5(6) . .
C78 C77 H77 118.7 . .
C76 C77 H77 118.7 . .
C77 C78 C79 119.7(6) . .
C77 C78 H78 120.1 . .
C79 C78 H78 120.1 . .
C80 C79 C78 118.5(6) . .
C80 C79 C82 120.2(5) . .
C78 C79 C82 121.1(6) . .
C79 C80 C81 120.8(5) . .
C79 C80 H80 119.6 . .
C81 C80 H80 119.6 . .
C80 C81 C76 120.7(5) . .
C80 C81 H81 119.7 . .
C76 C81 H81 119.7 . .
N12 C82 C79 109.2(4) . .
N12 C82 H82A 109.8 . .
C79 C82 H82A 109.8 . .
N12 C82 H82B 109.8 . .
C79 C82 H82B 109.8 . .
H82A C82 H82B 108.3 . .
N13 C83 N14 110.7(4) . .
N13 C83 H83 124.6 . .
N14 C83 H83 124.6 . .
C85 C84 N13 109.3(4) . .
C85 C84 H84 125.3 . .
N13 C84 H84 125.3 . .
N14 C85 C84 106.2(4) . .
N14 C85 H85 126.9 . .
C84 C85 H85 126.9 . .
N15 C86 N16 111.7(5) . .
N15 C86 H86 124.1 . .
N16 C86 H86 124.2 . .
C88 C87 N15 109.7(5) . .
C88 C87 H87 125.1 . .
N15 C87 H87 125.1 . .
N14 C89 C90 112.1(4) . .
N14 C89 H89A 109.2 . .
C90 C89 H89A 109.2 . .
N14 C89 H89B 109.2 . .
C90 C89 H89B 109.2 . .
H89A C89 H89B 107.9 . .
C95 C90 C91 118.9(6) . .
C95 C90 C89 119.2(5) . .
C91 C90 C89 121.9(5) . .
C90 C91 C92 120.3(6) . .
C90 C91 H91 119.9 . .
C92 C91 H91 119.9 . .
C93 C92 C91 120.9(6) . .
C93 C92 H92 119.5 . .
C91 C92 H92 119.6 . .
C92 C93 C94 118.5(6) . .
C92 C93 C96 121.9(6) . .
C94 C93 C96 119.6(5) . .
C95 C94 C93 120.7(6) . .
C95 C94 H94 119.7 . .
C93 C94 H94 119.7 . .
C90 C95 C94 120.7(6) . .
C90 C95 H95 119.7 . .
C94 C95 H95 119.7 . .
N16 C96 C93 111.0(4) . .
N16 C96 H96A 109.4 . .
C93 C96 H96A 109.4 . .
N16 C96 H96B 109.5 . .
C93 C96 H96B 109.4 . .
H96A C96 H96B 108.0 . .
Cl2 C99 Cl1 112.9(7) . .
Cl2 C99 H99A 109.0 . .
Cl1 C99 H99A 109.0 . .
Cl2 C99 H99B 109.0 . .
Cl1 C99 H99B 109.0 . .
H99A C99 H99B 107.8 . .
N13 Cd1 N1 94.39(16) . .
N13 Cd1 N9 178.89(17) . .
N1 Cd1 N9 86.68(16) . .
N13 Cd1 N5 83.84(16) . .
N1 Cd1 N5 176.39(18) . .
N9 Cd1 N5 95.11(16) . .
N13 Cd1 O1 91.52(15) . .
N1 Cd1 O1 87.27(15) . .
N9 Cd1 O1 88.23(15) . .
N5 Cd1 O1 95.92(16) . .
N13 Cd1 O5 93.10(14) . .
N1 Cd1 O5 83.53(15) . .
N9 Cd1 O5 87.32(14) . .
N5 Cd1 O5 93.41(16) . .
O1 Cd1 O5 169.99(14) . .
N3 Cd2 N7 174.21(18) . 1_554
N3 Cd2 N11 96.47(15) . 1_454
N7 Cd2 N11 84.81(15) 1_554 1_454
N3 Cd2 N15 85.82(16) . 1_655
N7 Cd2 N15 92.83(16) 1_554 1_655
N11 Cd2 N15 177.58(17) 1_454 1_655
N3 Cd2 O13 83.62(15) . .
N7 Cd2 O13 90.95(15) 1_554 .
N11 Cd2 O13 83.12(15) 1_454 .
N15 Cd2 O13 96.40(15) 1_655 .
N3 Cd2 O9 83.89(15) . .
N7 Cd2 O9 101.83(15) 1_554 .
N11 Cd2 O9 87.34(14) 1_454 .
N15 Cd2 O9 93.68(14) 1_655 .
O13 Cd2 O9 163.31(13) . .
C41 N1 C42 105.9(5) . .
C41 N1 Cd1 123.9(4) . .
C42 N1 Cd1 129.5(4) . .
C41 N2 C43 107.7(4) . .
C41 N2 C47 125.3(4) . .
C43 N2 C47 127.0(4) . .
C44 N3 C45 105.5(5) . .
C44 N3 Cd2 124.7(4) . .
C45 N3 Cd2 126.5(4) . .
C44 N4 C46 106.5(5) . .
C44 N4 C54 125.8(5) . .
C46 N4 C54 125.1(5) . .
C55 N5 C56 105.7(5) . .
C55 N5 Cd1 128.1(4) . .
C56 N5 Cd1 125.4(4) . .
C55 N6 C57 107.3(4) . .
C55 N6 C61 126.9(4) . .
C57 N6 C61 125.8(4) . .
C58 N7 C59 105.4(5) . .
C58 N7 Cd2 127.3(4) . 1_556
C59 N7 Cd2 124.2(4) . 1_556
C58 N8 C60 108.2(5) . .
C58 N8 C68 125.8(5) . .
C60 N8 C68 123.8(5) . .
C69 N9 C70 105.8(4) . .
C69 N9 Cd1 131.6(3) . .
C70 N9 Cd1 121.4(3) . .
C69 N10 C71 106.9(4) . .
C69 N10 C75 127.7(5) . .
C71 N10 C75 124.5(5) . .
C72 N11 C73 105.4(4) . .
C72 N11 Cd2 126.3(3) . 1_656
C73 N11 Cd2 126.9(3) . 1_656
C72 N12 C74 106.2(4) . .
C72 N12 C82 125.8(5) . .
C74 N12 C82 126.5(5) . .
C83 N13 C84 105.6(4) . .
C83 N13 Cd1 131.6(3) . .
C84 N13 Cd1 120.5(3) . .
C83 N14 C85 108.1(4) . .
C83 N14 C89 126.7(4) . .
C85 N14 C89 125.1(4) . .
C86 N15 C87 105.8(4) . .
C86 N15 Cd2 126.8(4) . 1_455
C87 N15 Cd2 126.1(4) . 1_455
C86 N16 C88 106.7(4) . .
C86 N16 C96 126.6(5) . .
C88 N16 C96 125.8(5) . .
S1 O1 Cd1 136.1(2) . .
S2 O5 Cd1 150.3(2) . .
S3 O9 Cd2 134.5(2) . .
S4 O13 Cd2 150.1(3) . .
O3 S1 O2 112.8(3) . .
O3 S1 O1 113.0(3) . .
O2 S1 O1 111.7(2) . .
O3 S1 C1 109.3(2) . .
O2 S1 C1 102.6(2) . .
O1 S1 C1 106.7(2) . .
O7 S2 O6 113.7(3) . .
O7 S2 O5 112.5(2) . .
O6 S2 O5 112.3(2) . .
O7 S2 C11 107.0(3) . .
O6 S2 C11 107.9(3) . .
O5 S2 C11 102.6(3) . .
O10 S3 O11 113.2(3) . .
O10 S3 O9 112.6(3) . .
O11 S3 O9 112.3(2) . .
O10 S3 C21 107.9(3) . .
O11 S3 C21 103.7(2) . .
O9 S3 C21 106.4(3) . .
O15 S4 O13 111.6(3) . .
O15 S4 O14 114.7(3) . .
O13 S4 O14 112.4(3) . .
O15 S4 C31 107.2(3) . .
O13 S4 C31 102.9(2) . .
O14 S4 C31 107.2(3) . .
O17 C97 C98 114.4(6) . .
O17' C97' C98' 110.9(6) . .

loop_
_geom_bond_atom_site_label_1
_geom_bond_atom_site_label_2
_geom_bond_distance
_geom_bond_site_symmetry_2
Cl4 C100 1.733(12) .
C100 Cl3 1.776(12) .
C100 H10D 0.9637 .
C100 H10E 0.9874 .
C88 C87 1.353(8) .
C88 N16 1.392(7) .
C88 H88 0.9508 .
C1 C2 1.509(8) .
C1 S1 1.790(5) .
C1 H1A 0.9900 .
C1 H1B 0.9900 .
C2 C8 1.548(8) .
C2 C7 1.559(8) .
C2 C3 1.563(8) .
C3 O4 1.208(8) .
C3 C4 1.497(10) .
C4 C5 1.541(10) .
C4 H4A 0.9900 .
C4 H4B 0.9900 .
C5 C6 1.505(10) .
C5 C8 1.548(9) .
C5 H5 1.0000 .
C6 C7 1.553(9) .
C6 H6A 0.9900 .
C6 H6B 0.9900 .
C7 H7A 0.9900 .
C7 H7B 0.9900 .
C8 C9 1.531(9) .
C8 C10 1.546(9) .
C9 H9A 0.9800 .
C9 H9B 0.9800 .
C9 H9C 0.9800 .
C10 H10A 0.9800 .
C10 H10B 0.9800 .
C10 H10C 0.9800 .
C11 C12 1.510(7) .
C11 S2 1.792(6) .
C11 H11A 0.9900 .
C11 H11B 0.9900 .
C12 C13 1.543(7) .
C12 C17 1.564(7) .
C12 C18 1.565(7) .
C13 O8 1.211(8) .
C13 C14 1.494(9) .
C14 C15 1.548(9) .
C14 H14A 0.9900 .
C14 H14B 0.9900 .
C15 C18 1.548(7) .
C15 C16 1.549(9) .
C15 H15 1.0000 .
C16 C17 1.565(7) .
C16 H16A 0.9900 .
C16 H16B 0.9900 .
C17 H17A 0.9900 .
C17 H17B 0.9900 .
C18 C20 1.521(8) .
C18 C19 1.524(9) .
C19 H19A 0.9800 .
C19 H19B 0.9800 .
C19 H19C 0.9800 .
C20 H20A 0.9800 .
C20 H20B 0.9800 .
C20 H20C 0.9800 .
C21 C22 1.525(7) .
C21 S3 1.792(5) .
C21 H21A 0.9900 .
C21 H21B 0.9900 .
C22 C23 1.507(8) .
C22 C28 1.565(7) .
C22 C27 1.572(7) .
C23 O12 1.220(7) .
C23 C24 1.532(8) .
C24 C25 1.539(8) .
C24 H24A 0.9900 .
C24 H24B 0.9900 .
C25 C28 1.538(8) .
C25 C26 1.539(8) .
C25 H25 1.0000 .
C26 C27 1.548(7) .
C26 H26A 0.9900 .
C26 H26B 0.9900 .
C27 H27A 0.9900 .
C27 H27B 0.9900 .
C28 C29 1.529(8) .
C28 C30 1.536(8) .
C29 H29A 0.9800 .
C29 H29B 0.9800 .
C29 H29C 0.9800 .
C30 H30A 0.9800 .
C30 H30B 0.9800 .
C30 H30C 0.9800 .
C31 C32 1.495(8) .
C31 S4 1.799(5) .
C31 H31A 0.9900 .
C31 H31B 0.9900 .
C32 C37 1.543(9) .
C32 C33 1.546(8) .
C32 C38 1.588(8) .
C33 O16 1.197(8) .
C33 C34 1.533(9) .
C34 C35 1.549(9) .
C34 H34A 0.9900 .
C34 H34B 0.9900 .
C35 C36 1.515(11) .
C35 C38 1.536(8) .
C35 H35 1.0000 .
C36 C37 1.543(9) .
C36 H36A 0.9900 .
C36 H36B 0.9900 .
C37 H37A 0.9900 .
C37 H37B 0.9900 .
C38 C40 1.522(9) .
C38 C39 1.538(10) .
C39 H39A 0.9800 .
C39 H39B 0.9800 .
C39 H39C 0.9800 .
C40 H40A 0.9800 .
C40 H40B 0.9800 .
C40 H40C 0.9800 .
C41 N1 1.317(7) .
C41 N2 1.349(7) .
C41 H41 0.9500 .
C42 C43 1.356(8) .
C42 N1 1.376(7) .
C42 H42 0.9500 .
C43 N2 1.360(7) .
C43 H43 0.9500 .
C44 N3 1.307(7) .
C44 N4 1.351(7) .
C44 H44 0.9500 .
C45 C46 1.338(8) .
C45 N3 1.382(7) .
C45 H45 0.9500 .
C46 N4 1.377(7) .
C46 H46 0.9500 .
C47 N2 1.474(6) .
C47 C48 1.513(7) .
C47 H47A 0.9900 .
C47 H47B 0.9900 .
C48 C53 1.383(7) .
C48 C49 1.388(7) .
C49 C50 1.393(8) .
C49 H49 0.9500 .
C50 C51 1.381(8) .
C50 H50 0.9500 .
C51 C52 1.396(7) .
C51 C54 1.515(7) .
C52 C53 1.386(8) .
C52 H52 0.9500 .
C53 H53 0.9500 .
C54 N4 1.462(7) .
C54 H54A 0.9900 .
C54 H54B 0.9900 .
C55 N5 1.315(7) .
C55 N6 1.352(7) .
C55 H55 0.9500 .
C56 C57 1.366(8) .
C56 N5 1.395(7) .
C56 H56 0.9500 .
C57 N6 1.370(7) .
C57 H57 0.9500 .
C58 N7 1.331(7) .
C58 N8 1.335(7) .
C58 H58 0.9500 .
C59 C60 1.361(8) .
C59 N7 1.374(7) .
C59 H59 0.9500 .
C60 N8 1.363(7) .
C60 H60 0.9500 .
C61 N6 1.476(7) .
C61 C62 1.511(7) .
C61 H61A 0.9900 .
C61 H61B 0.9900 .
C62 C67 1.381(8) .
C62 C63 1.384(8) .
C63 C64 1.393(8) .
C63 H63 0.9500 .
C64 C65 1.388(8) .
C64 H64 0.9500 .
C65 C66 1.402(7) .
C65 C68 1.513(7) .
C66 C67 1.380(8) .
C66 H66 0.9500 .
C67 H67 0.9500 .
C68 N8 1.467(7) .
C68 H68A 0.9900 .
C68 H68B 0.9900 .
C69 N9 1.315(7) .
C69 N10 1.339(7) .
C69 H69 0.9500 .
C70 C71 1.361(8) .
C70 N9 1.379(7) .
C70 H70 0.9500 .
C71 N10 1.388(7) .
C71 H71 0.9500 .
C72 N11 1.306(7) .
C72 N12 1.341(7) .
C72 H72 0.9500 .
C73 C74 1.346(8) .
C73 N11 1.377(7) .
C73 H73 0.9500 .
C74 N12 1.391(7) .
C74 H74 0.9500 .
C75 N10 1.468(7) .
C75 C76 1.495(8) .
C75 H75A 0.9900 .
C75 H75B 0.9900 .
C76 C77 1.383(9) .
C76 C81 1.391(7) .
C77 C78 1.363(10) .
C77 H77 0.9500 .
C78 C79 1.401(9) .
C78 H78 0.9500 .
C79 C80 1.385(9) .
C79 C82 1.500(8) .
C80 C81 1.383(9) .
C80 H80 0.9500 .
C81 H81 0.9500 .
C82 N12 1.472(7) .
C82 H82A 0.9900 .
C82 H82B 0.9900 .
C83 N13 1.323(7) .
C83 N14 1.347(7) .
C83 H83 0.9500 .
C84 C85 1.361(7) .
C84 N13 1.381(7) .
C84 H84 0.9500 .
C85 N14 1.354(7) .
C85 H85 0.9500 .
C86 N15 1.318(7) .
C86 N16 1.349(7) .
C86 H86 0.9500 .
C87 N15 1.385(7) .
C87 H87 0.9500 .
C89 N14 1.469(6) .
C89 C90 1.523(8) .
C89 H89A 0.9900 .
C89 H89B 0.9900 .
C90 C95 1.373(8) .
C90 C91 1.373(8) .
C91 C92 1.407(10) .
C91 H91 0.9500 .
C92 C93 1.361(9) .
C92 H92 0.9500 .
C93 C94 1.385(10) .
C93 C96 1.501(9) .
C94 C95 1.391(10) .
C94 H94 0.9500 .
C95 H95 0.9500 .
C96 N16 1.465(7) .
C96 H96A 0.9900 .
C96 H96B 0.9900 .
C99 Cl2 1.734(13) .
C99 Cl1 1.767(12) .
C99 H99A 0.9900 .
C99 H99B 0.9900 .
Cd1 N13 2.302(4) .
Cd1 N1 2.306(5) .
Cd1 N9 2.307(4) .
Cd1 N5 2.333(5) .
Cd1 O1 2.388(4) .
Cd1 O5 2.412(4) .
Cd2 N3 2.295(5) .
Cd2 N7 2.311(5) 1_554
Cd2 N11 2.319(4) 1_454
Cd2 N15 2.324(4) 1_655
Cd2 O13 2.380(4) .
Cd2 O9 2.423(3) .
N7 Cd2 2.311(5) 1_556
N11 Cd2 2.319(4) 1_656
N15 Cd2 2.324(4) 1_455
O1 S1 1.475(4) .
O2 S1 1.450(4) .
O3 S1 1.442(4) .
O5 S2 1.468(4) .
O6 S2 1.450(4) .
O7 S2 1.446(4) .
O9 S3 1.463(4) .
O10 S3 1.443(4) .
O11 S3 1.456(4) .
O13 S4 1.459(4) .
O14 S4 1.459(5) .
O15 S4 1.452(5) .
C97 O17 1.469(5) .
C97 C98 1.493(5) .
C97' O17' 1.476(5) .
C97' C98' 1.509(7) .

loop_
_geom_torsion_atom_site_label_1
_geom_torsion_atom_site_label_2
_geom_torsion_atom_site_label_3
_geom_torsion_atom_site_label_4
_geom_torsion
_geom_torsion_site_symmetry_1
_geom_torsion_site_symmetry_4
S1 C1 C2 C8 87.9(6) . .
S1 C1 C2 C7 -40.6(7) . .
S1 C1 C2 C3 -155.5(4) . .
C1 C2 C3 O4 25.1(8) . .
C8 C2 C3 O4 154.3(6) . .
C7 C2 C3 O4 -101.1(7) . .
C1 C2 C3 C4 -159.0(5) . .
C8 C2 C3 C4 -29.7(6) . .
C7 C2 C3 C4 74.9(6) . .
O4 C3 C4 C5 170.4(7) . .
C2 C3 C4 C5 -5.4(7) . .
C3 C4 C5 C6 -69.0(7) . .
C3 C4 C5 C8 39.0(7) . .
C4 C5 C6 C7 72.5(7) . .
C8 C5 C6 C7 -34.0(7) . .
C5 C6 C7 C2 0.3(7) . .
C1 C2 C7 C6 170.3(5) . .
C8 C2 C7 C6 33.3(6) . .
C3 C2 C7 C6 -69.9(6) . .
C1 C2 C8 C9 -72.3(7) . .
C7 C2 C8 C9 63.1(6) . .
C3 C2 C8 C9 166.5(5) . .
C1 C2 C8 C10 52.8(7) . .
C7 C2 C8 C10 -171.7(5) . .
C3 C2 C8 C10 -68.4(6) . .
C1 C2 C8 C5 172.5(5) . .
C7 C2 C8 C5 -52.1(5) . .
C3 C2 C8 C5 51.3(5) . .
C6 C5 C8 C9 -64.9(7) . .
C4 C5 C8 C9 -174.6(5) . .
C6 C5 C8 C2 53.3(6) . .
C4 C5 C8 C2 -56.3(5) . .
C6 C5 C8 C10 171.0(6) . .
C4 C5 C8 C10 61.3(7) . .
S2 C11 C12 C13 -135.8(5) . .
S2 C11 C12 C17 -17.0(7) . .
S2 C11 C12 C18 109.3(5) . .
C11 C12 C13 O8 19.1(9) . .
C17 C12 C13 O8 -108.6(7) . .
C18 C12 C13 O8 145.7(7) . .
C11 C12 C13 C14 -161.3(5) . .
C17 C12 C13 C14 71.0(5) . .
C18 C12 C13 C14 -34.7(6) . .
O8 C13 C14 C15 179.9(6) . .
C12 C13 C14 C15 0.3(6) . .
C13 C14 C15 C18 35.1(6) . .
C13 C14 C15 C16 -72.7(5) . .
C18 C15 C16 C17 -38.3(5) . .
C14 C15 C16 C17 69.6(5) . .
C11 C12 C17 C16 164.7(5) . .
C13 C12 C17 C16 -72.0(5) . .
C18 C12 C17 C16 30.8(5) . .
C15 C16 C17 C12 4.1(6) . .
C16 C15 C18 C20 -61.5(6) . .
C14 C15 C18 C20 -172.3(5) . .
C16 C15 C18 C19 172.4(5) . .
C14 C15 C18 C19 61.6(6) . .
C16 C15 C18 C12 55.5(5) . .
C14 C15 C18 C12 -55.2(5) . .
C11 C12 C18 C20 -66.9(7) . .
C13 C12 C18 C20 171.8(5) . .
C17 C12 C18 C20 66.4(6) . .
C11 C12 C18 C19 56.1(6) . .
C13 C12 C18 C19 -65.2(5) . .
C17 C12 C18 C19 -170.6(4) . .
C11 C12 C18 C15 174.4(5) . .
C13 C12 C18 C15 53.0(5) . .
C17 C12 C18 C15 -52.4(5) . .
S3 C21 C22 C23 -101.4(5) . .
S3 C21 C22 C28 143.4(4) . .
S3 C21 C22 C27 20.4(7) . .
C21 C22 C23 O12 18.6(8) . .
C28 C22 C23 O12 143.8(6) . .
C27 C22 C23 O12 -111.4(6) . .
C21 C22 C23 C24 -160.5(5) . .
C28 C22 C23 C24 -35.3(5) . .
C27 C22 C23 C24 69.5(5) . .
O12 C23 C24 C25 -178.0(5) . .
C22 C23 C24 C25 1.2(6) . .
C23 C24 C25 C28 34.4(5) . .
C23 C24 C25 C26 -73.3(5) . .
C28 C25 C26 C27 -37.5(6) . .
C24 C25 C26 C27 69.8(6) . .
C25 C26 C27 C22 3.5(6) . .
C23 C22 C27 C26 -72.2(5) . .
C21 C22 C27 C26 160.9(5) . .
C28 C22 C27 C26 30.7(5) . .
C24 C25 C28 C29 63.2(5) . .
C26 C25 C28 C29 173.4(5) . .
C24 C25 C28 C30 -173.1(5) . .
C26 C25 C28 C30 -62.9(6) . .
C24 C25 C28 C22 -55.1(5) . .
C26 C25 C28 C22 55.1(5) . .
C23 C22 C28 C29 -64.6(6) . .
C21 C22 C28 C29 58.3(6) . .
C27 C22 C28 C29 -170.6(5) . .
C23 C22 C28 C30 172.3(5) . .
C21 C22 C28 C30 -64.8(7) . .
C27 C22 C28 C30 66.3(6) . .
C23 C22 C28 C25 54.3(5) . .
C21 C22 C28 C25 177.2(5) . .
C27 C22 C28 C25 -51.7(5) . .
S4 C31 C32 C37 44.9(7) . .
S4 C31 C32 C33 -82.2(6) . .
S4 C31 C32 C38 164.9(4) . .
C31 C32 C33 O16 9.8(10) . .
C37 C32 C33 O16 -122.4(7) . .
C38 C32 C33 O16 134.2(7) . .
C31 C32 C33 C34 -164.6(6) . .
C37 C32 C33 C34 63.2(7) . .
C38 C32 C33 C34 -40.2(6) . .
O16 C33 C34 C35 -167.8(7) . .
C32 C33 C34 C35 6.7(7) . .
C33 C34 C35 C36 -76.7(6) . .
C33 C34 C35 C38 31.3(7) . .
C38 C35 C36 C37 -37.1(7) . .
C34 C35 C36 C37 70.6(7) . .
C35 C36 C37 C32 2.7(8) . .
C31 C32 C37 C36 159.4(6) . .
C33 C32 C37 C36 -69.3(7) . .
C38 C32 C37 C36 31.0(7) . .
C36 C35 C38 C40 -63.4(7) . .
C34 C35 C38 C40 -173.9(6) . .
C36 C35 C38 C39 172.6(6) . .
C34 C35 C38 C39 62.1(7) . .
C36 C35 C38 C32 54.8(6) . .
C34 C35 C38 C32 -55.6(6) . .
C31 C32 C38 C40 -61.5(7) . .
C37 C32 C38 C40 66.9(7) . .
C33 C32 C38 C40 175.3(6) . .
C31 C32 C38 C35 -179.8(5) . .
C37 C32 C38 C35 -51.4(6) . .
C33 C32 C38 C35 57.0(5) . .
C31 C32 C38 C39 59.2(7) . .
C37 C32 C38 C39 -172.4(5) . .
C33 C32 C38 C39 -64.0(6) . .
N1 C42 C43 N2 -0.3(6) . .
N3 C45 C46 N4 0.8(6) . .
N2 C47 C48 C53 91.1(6) . .
N2 C47 C48 C49 -90.4(6) . .
C53 C48 C49 C50 1.4(8) . .
C47 C48 C49 C50 -177.1(5) . .
C48 C49 C50 C51 0.5(9) . .
C49 C50 C51 C52 -2.1(8) . .
C49 C50 C51 C54 177.1(5) . .
C50 C51 C52 C53 1.7(8) . .
C54 C51 C52 C53 -177.5(5) . .
C49 C48 C53 C52 -1.8(8) . .
C47 C48 C53 C52 176.7(5) . .
C51 C52 C53 C48 0.2(9) . .
C50 C51 C54 N4 -178.1(5) . .
C52 C51 C54 N4 1.1(7) . .
N5 C56 C57 N6 0.3(6) . .
N7 C59 C60 N8 0.0(6) . .
N6 C61 C62 C67 -78.8(6) . .
N6 C61 C62 C63 101.5(6) . .
C67 C62 C63 C64 -1.3(8) . .
C61 C62 C63 C64 178.4(5) . .
C62 C63 C64 C65 2.2(9) . .
C63 C64 C65 C66 -1.5(9) . .
C63 C64 C65 C68 -179.7(5) . .
C64 C65 C66 C67 0.0(8) . .
C68 C65 C66 C67 178.1(5) . .
C65 C66 C67 C62 0.9(9) . .
C63 C62 C67 C66 -0.3(8) . .
C61 C62 C67 C66 -180.0(5) . .
C64 C65 C68 N8 172.4(5) . .
C66 C65 C68 N8 -5.8(8) . .
N9 C70 C71 N10 -0.4(6) . .
N11 C73 C74 N12 -0.4(6) . .
N10 C75 C76 C77 -30.6(8) . .
N10 C75 C76 C81 150.1(5) . .
C81 C76 C77 C78 -2.6(10) . .
C75 C76 C77 C78 178.0(6) . .
C76 C77 C78 C79 -0.1(11) . .
C77 C78 C79 C80 2.5(10) . .
C77 C78 C79 C82 -172.6(6) . .
C78 C79 C80 C81 -2.3(9) . .
C82 C79 C80 C81 173.0(5) . .
C79 C80 C81 C76 -0.5(9) . .
C77 C76 C81 C80 2.8(9) . .
C75 C76 C81 C80 -177.8(6) . .
C80 C79 C82 N12 -75.7(7) . .
C78 C79 C82 N12 99.3(6) . .
N13 C84 C85 N14 -1.2(6) . .
N16 C88 C87 N15 -0.9(6) . .
N14 C89 C90 C95 -143.7(6) . .
N14 C89 C90 C91 38.5(7) . .
C95 C90 C91 C92 1.8(10) . .
C89 C90 C91 C92 179.7(6) . .
C90 C91 C92 C93 1.1(11) . .
C91 C92 C93 C94 -4.0(11) . .
C91 C92 C93 C96 175.2(6) . .
C92 C93 C94 C95 4.1(12) . .
C96 C93 C94 C95 -175.1(7) . .
C91 C90 C95 C94 -1.8(11) . .
C89 C90 C95 C94 -179.7(7) . .
C93 C94 C95 C90 -1.2(13) . .
C92 C93 C96 N16 -108.9(7) . .
C94 C93 C96 N16 70.3(8) . .
N2 C41 N1 C42 -0.1(6) . .
N2 C41 N1 Cd1 170.5(3) . .
C43 C42 N1 C41 0.2(6) . .
C43 C42 N1 Cd1 -169.6(3) . .
N13 Cd1 N1 C41 54.3(4) . .
N9 Cd1 N1 C41 -125.9(4) . .
N5 Cd1 N1 C41 -6(3) . .
O1 Cd1 N1 C41 145.7(4) . .
O5 Cd1 N1 C41 -38.3(4) . .
N13 Cd1 N1 C42 -137.4(4) . .
N9 Cd1 N1 C42 42.3(4) . .
N5 Cd1 N1 C42 162(3) . .
O1 Cd1 N1 C42 -46.1(4) . .
O5 Cd1 N1 C42 129.9(5) . .
N1 C41 N2 C43 -0.1(6) . .
N1 C41 N2 C47 178.2(4) . .
C42 C43 N2 C41 0.3(5) . .
C42 C43 N2 C47 -178.1(4) . .
C48 C47 N2 C41 -80.6(6) . .
C48 C47 N2 C43 97.5(6) . .
N4 C44 N3 C45 -1.8(6) . .
N4 C44 N3 Cd2 -162.2(3) . .
C46 C45 N3 C44 0.6(6) . .
C46 C45 N3 Cd2 160.5(4) . .
N7 Cd2 N3 C44 171.0(15) 1_554 .
N11 Cd2 N3 C44 -86.5(4) 1_454 .
N15 Cd2 N3 C44 94.3(4) 1_655 .
O13 Cd2 N3 C44 -168.8(4) . .
O9 Cd2 N3 C44 0.1(4) . .
N7 Cd2 N3 C45 15(2) 1_554 .
N11 Cd2 N3 C45 117.2(4) 1_454 .
N15 Cd2 N3 C45 -62.0(4) 1_655 .
O13 Cd2 N3 C45 34.9(4) . .
O9 Cd2 N3 C45 -156.1(4) . .
N3 C44 N4 C46 2.3(6) . .
N3 C44 N4 C54 164.5(5) . .
C45 C46 N4 C44 -1.9(6) . .
C45 C46 N4 C54 -164.2(5) . .
C51 C54 N4 C44 -85.4(6) . .
C51 C54 N4 C46 73.6(6) . .
N6 C55 N5 C56 -0.3(6) . .
N6 C55 N5 Cd1 -170.5(3) . .
C57 C56 N5 C55 0.0(6) . .
C57 C56 N5 Cd1 170.6(4) . .
N13 Cd1 N5 C55 121.2(5) . .
N1 Cd1 N5 C55 -178(25) . .
N9 Cd1 N5 C55 -58.5(5) . .
O1 Cd1 N5 C55 30.3(5) . .
O5 Cd1 N5 C55 -146.1(4) . .
N13 Cd1 N5 C56 -47.3(4) . .
N1 Cd1 N5 C56 14(3) . .
N9 Cd1 N5 C56 133.0(4) . .
O1 Cd1 N5 C56 -138.2(4) . .
O5 Cd1 N5 C56 45.4(4) . .
N5 C55 N6 C57 0.5(6) . .
N5 C55 N6 C61 -177.2(4) . .
C56 C57 N6 C55 -0.5(6) . .
C56 C57 N6 C61 177.2(5) . .
C62 C61 N6 C55 74.6(6) . .
C62 C61 N6 C57 -102.7(6) . .
N8 C58 N7 C59 1.8(6) . .
N8 C58 N7 Cd2 162.4(3) . 1_556
C60 C59 N7 C58 -1.1(6) . .
C60 C59 N7 Cd2 -162.4(4) . 1_556
N7 C58 N8 C60 -1.9(6) . .
N7 C58 N8 C68 -165.3(5) . .
C59 C60 N8 C58 1.1(6) . .
C59 C60 N8 C68 165.0(5) . .
C65 C68 N8 C58 89.8(6) . .
C65 C68 N8 C60 -71.2(7) . .
N10 C69 N9 C70 0.6(6) . .
N10 C69 N9 Cd1 167.9(4) . .
C71 C70 N9 C69 -0.1(6) . .
C71 C70 N9 Cd1 -169.0(4) . .
N13 Cd1 N9 C69 66(9) . .
N1 Cd1 N9 C69 -98.9(5) . .
N5 Cd1 N9 C69 84.3(5) . .
O1 Cd1 N9 C69 -11.5(5) . .
O5 Cd1 N9 C69 177.5(5) . .
N13 Cd1 N9 C70 -129(8) . .
N1 Cd1 N9 C70 66.8(4) . .
N5 Cd1 N9 C70 -110.1(4) . .
O1 Cd1 N9 C70 154.2(4) . .
O5 Cd1 N9 C70 -16.9(4) . .
N9 C69 N10 C71 -0.9(6) . .
N9 C69 N10 C75 -169.9(5) . .
C70 C71 N10 C69 0.8(6) . .
C70 C71 N10 C75 170.2(5) . .
C76 C75 N10 C69 105.4(6) . .
C76 C75 N10 C71 -61.7(7) . .
N12 C72 N11 C73 1.0(6) . .
N12 C72 N11 Cd2 168.6(3) . 1_656
C74 C73 N11 C72 -0.4(6) . .
C74 C73 N11 Cd2 -167.8(4) . 1_656
N11 C72 N12 C74 -1.3(6) . .
N11 C72 N12 C82 -168.2(5) . .
C73 C74 N12 C72 1.0(6) . .
C73 C74 N12 C82 167.7(5) . .
C79 C82 N12 C72 94.2(6) . .
C79 C82 N12 C74 -70.1(7) . .
N14 C83 N13 C84 -0.3(6) . .
N14 C83 N13 Cd1 -162.6(3) . .
C85 C84 N13 C83 1.0(6) . .
C85 C84 N13 Cd1 165.7(3) . .
N1 Cd1 N13 C83 -87.1(5) . .
N9 Cd1 N13 C83 109(8) . .
N5 Cd1 N13 C83 89.7(5) . .
O1 Cd1 N13 C83 -174.5(5) . .
O5 Cd1 N13 C83 -3.4(5) . .
N1 Cd1 N13 C84 112.8(4) . .
N9 Cd1 N13 C84 -52(9) . .
N5 Cd1 N13 C84 -70.4(4) . .
O1 Cd1 N13 C84 25.4(4) . .
O5 Cd1 N13 C84 -163.5(4) . .
N13 C83 N14 C85 -0.4(6) . .
N13 C83 N14 C89 177.0(4) . .
C84 C85 N14 C83 1.0(6) . .
C84 C85 N14 C89 -176.4(5) . .
C90 C89 N14 C83 -115.8(5) . .
C90 C89 N14 C85 61.2(6) . .
N16 C86 N15 C87 0.7(6) . .
N16 C86 N15 Cd2 -166.6(3) . 1_455
C88 C87 N15 C86 0.1(6) . .
C88 C87 N15 Cd2 167.6(4) . 1_455
N15 C86 N16 C88 -1.3(6) . .
N15 C86 N16 C96 168.5(5) . .
C87 C88 N16 C86 1.3(6) . .
C87 C88 N16 C96 -168.6(5) . .
C93 C96 N16 C86 -94.7(7) . .
C93 C96 N16 C88 73.2(7) . .
N13 Cd1 O1 S1 -97.1(4) . .
N1 Cd1 O1 S1 168.6(4) . .
N9 Cd1 O1 S1 81.9(4) . .
N5 Cd1 O1 S1 -13.1(4) . .
O5 Cd1 O1 S1 145.5(7) . .
N13 Cd1 O5 S2 -23.2(6) . .
N1 Cd1 O5 S2 70.9(5) . .
N9 Cd1 O5 S2 157.8(6) . .
N5 Cd1 O5 S2 -107.2(6) . .
O1 Cd1 O5 S2 94.1(9) . .
N3 Cd2 O9 S3 177.5(3) . .
N7 Cd2 O9 S3 -1.6(3) 1_554 .
N11 Cd2 O9 S3 -85.7(3) 1_454 .
N15 Cd2 O9 S3 92.1(3) 1_655 .
O13 Cd2 O9 S3 -140.8(4) . .
N3 Cd2 O13 S4 -108.0(5) . .
N7 Cd2 O13 S4 70.0(5) 1_554 .
N11 Cd2 O13 S4 154.7(5) 1_454 .
N15 Cd2 O13 S4 -22.9(5) 1_655 .
O9 Cd2 O13 S4 -149.7(4) . .
Cd1 O1 S1 O3 -57.5(4) . .
Cd1 O1 S1 O2 71.0(4) . .
Cd1 O1 S1 C1 -177.7(3) . .
C2 C1 S1 O3 -62.4(5) . .
C2 C1 S1 O2 177.6(4) . .
C2 C1 S1 O1 60.1(5) . .
Cd1 O5 S2 O7 -135.2(5) . .
Cd1 O5 S2 O6 -5.5(6) . .
Cd1 O5 S2 C11 110.1(6) . .
C12 C11 S2 O7 71.6(5) . .
C12 C11 S2 O6 -51.1(6) . .
C12 C11 S2 O5 -169.8(5) . .
Cd2 O9 S3 O10 -62.4(4) . .
Cd2 O9 S3 O11 66.7(4) . .
Cd2 O9 S3 C21 179.6(3) . .
C22 C21 S3 O10 -67.4(5) . .
C22 C21 S3 O11 172.3(5) . .
C22 C21 S3 O9 53.7(5) . .
Cd2 O13 S4 O15 122.6(5) . .
Cd2 O13 S4 O14 -7.8(6) . .
Cd2 O13 S4 C31 -122.8(5) . .
C32 C31 S4 O15 -76.4(5) . .
C32 C31 S4 O13 165.8(4) . .
C32 C31 S4 O14 47.2(5) . .
